data_7039741
loop_
_publ_author_name
'Bell, Nicola L.'
'Arnold, Polly L.'
'Love, Jason B.'

_publ_section_title
;
 Controlling uranyl oxo group interactions to group 14 elements using
 polypyrrolic Schiff-base macrocyclic ligands.
;
_journal_issue 40
_journal_name_full 'Dalton transactions (Cambridge, England : 2003)'
_journal_page_first 15902
_journal_page_last 15909
_journal_paper_doi 10.1039/c6dt01948j
_journal_volume 45
_journal_year 2016
_chemical_formula_moiety 'C66 H64 N8 O4 Pb U, C4 H8 O'
_chemical_formula_sum 'C70 H72.5 N8 O5 Pb U'
_chemical_formula_weight 1551.08
_space_group_crystal_system monoclinic
_space_group_IT_number 14
_space_group_name_Hall '-P 2yn'
_space_group_name_H-M_alt 'P 1 21/n 1'
_symmetry_space_group_name_Hall '-P 2yn'
_symmetry_space_group_name_H-M 'P 1 21/n 1'
_atom_sites_solution_hydrogens geom
_atom_sites_solution_primary direct
_audit_creation_date 2016-04-29
_audit_creation_method
;
Olex2 1.2
(compiled 2016.02.19 svn.r3266 for OlexSys, GUI svn.r5155)
;
_audit_update_record
;
2016-06-17 deposited with the CCDC.
2016-06-21 downloaded from the CCDC.
;
_cell_angle_alpha 90
_cell_angle_beta 97.5987(10)
_cell_angle_gamma 90
_cell_formula_units_Z 8
_cell_length_a 22.7520(2)
_cell_length_b 22.2812(2)
_cell_length_c 24.1927(3)
_cell_measurement_reflns_used 64694
_cell_measurement_temperature 170(2)
_cell_measurement_theta_max 30.2540
_cell_measurement_theta_min 3.1400
_cell_volume 12156.6(2)
_computing_cell_refinement 'CrysAlisPro 1.171.38.42b (Rigaku OD, 2015)'
_computing_data_collection 'CrysAlisPro 1.171.38.42b (Rigaku OD, 2015)'
_computing_data_reduction 'CrysAlisPro 1.171.38.42b (Rigaku OD, 2015)'
_computing_molecular_graphics 'Olex2 (Dolomanov et al., 2009)'
_computing_publication_material 'Olex2 (Dolomanov et al., 2009)'
_computing_structure_refinement 'ShelXL (Sheldrick, 2015)'
_computing_structure_solution 'ShelXT (Sheldrick, 2015)'
_diffrn_ambient_temperature 170(2)
_diffrn_detector 'CCD plate'
_diffrn_detector_area_resol_mean 16.1042
_diffrn_detector_type Eos
_diffrn_measured_fraction_theta_full 0.998
_diffrn_measured_fraction_theta_max 0.999
_diffrn_measurement_details
;
List of Runs (angles in degrees, time in seconds):

  1  \w    -88.00  10.00   1.00   30.00    --  -18.68 -77.00  60.00   98
  2  \w    -50.00  53.00   1.00   30.00    --  -18.68  23.00 -51.96  103
  3  \w    -25.00  22.00   1.00   30.00    --  -18.68 -99.00 -60.00   47
  4  \w    -25.00  22.00   1.00   30.00    --  -18.68 -99.00 -90.00   47
  5  \w    -37.00  50.00   1.00   30.00    --  -18.68  57.00 -90.00   87
  6  \w    -47.00  51.00   1.00   30.00    --  -18.68  77.00-180.00   98
  7  \w    -50.00  43.00   1.00   30.00    --   20.25 -38.00 -60.00   93
  8  \w     34.00  94.00   1.00   30.00    --   20.25 179.00 120.00   60
  9  \w    -89.00   4.00   1.00   30.00    --  -18.68 -38.00-150.00   93
 10  \w    -25.00  22.00   1.00   30.00    --  -18.68 -99.00 120.00   47
 11  \w    -87.00   0.00   1.00   30.00    --  -18.68 -57.00 -60.00   87
 12  \w    -93.00 -34.00   1.00   30.00    --  -18.68-179.00   0.00   59
 13  \w    -87.00   0.00   1.00   30.00    --  -18.68 -57.00 150.00   87
 14  \w    -16.00  66.00   1.00   30.00    --   20.25-109.00-170.00   82
 15  \w    -25.00  61.00   1.00   30.00    --   20.25 -99.00  30.00   86
 16  \w    -67.00 -36.00   1.00   30.00    --  -18.68 114.00  12.14   31
 17  \w    -76.00   0.00   1.00   30.00    --  -18.68 129.00-162.79   76
;
_diffrn_measurement_device 'four-circle diffractometer'
_diffrn_measurement_device_type 'Xcalibur, Eos'
_diffrn_measurement_method '\w scans'
_diffrn_orient_matrix_type 'CrysAlisPro convention (1999,Acta A55,543-557)'
_diffrn_orient_matrix_UB_11 -0.0287241000
_diffrn_orient_matrix_UB_12 0.0011547000
_diffrn_orient_matrix_UB_13 -0.0154739000
_diffrn_orient_matrix_UB_21 0.0126487000
_diffrn_orient_matrix_UB_22 0.0076641000
_diffrn_orient_matrix_UB_23 -0.0243182000
_diffrn_orient_matrix_UB_31 0.0020727000
_diffrn_orient_matrix_UB_32 -0.0308801000
_diffrn_orient_matrix_UB_33 -0.0066151000
_diffrn_radiation_monochromator graphite
_diffrn_radiation_probe x-ray
_diffrn_radiation_type MoK\a
_diffrn_radiation_wavelength 0.71073
_diffrn_reflns_av_R_equivalents 0.0742
_diffrn_reflns_av_unetI/netI 0.0383
_diffrn_reflns_Laue_measured_fraction_full 0.998
_diffrn_reflns_Laue_measured_fraction_max 0.999
_diffrn_reflns_limit_h_max 29
_diffrn_reflns_limit_h_min -29
_diffrn_reflns_limit_k_max 28
_diffrn_reflns_limit_k_min -28
_diffrn_reflns_limit_l_max 31
_diffrn_reflns_limit_l_min -31
_diffrn_reflns_number 332738
_diffrn_reflns_point_group_measured_fraction_full 0.998
_diffrn_reflns_point_group_measured_fraction_max 0.999
_diffrn_reflns_theta_full 25.242
_diffrn_reflns_theta_max 27.485
_diffrn_reflns_theta_min 2.871
_diffrn_source 'fine-focus sealed X-ray tube'
_diffrn_source_type 'Enhance (Mo) X-ray Source'
_exptl_absorpt_coefficient_mu 5.486
_exptl_absorpt_correction_T_max 0.936
_exptl_absorpt_correction_T_min 0.749
_exptl_absorpt_correction_type analytical
_exptl_absorpt_process_details
;
CrysAlisPro 1.171.38.42b (Rigaku Oxford Diffraction, 2015)
Analytical numeric absorption correction using a multifaceted crystal
            model based on expressions derived by R.C. Clark & J.S. Reid.
(Clark, R. C. & Reid, J. S. (1995). Acta Cryst. A51, 887-897)
Empirical absorption correction using spherical harmonics,
 implemented in SCALE3 ABSPACK scaling algorithm.
;
_exptl_crystal_colour 'dark red'
_exptl_crystal_colour_modifier dark
_exptl_crystal_colour_primary red
_exptl_crystal_density_diffrn 1.695
_exptl_crystal_description block
_exptl_crystal_F_000 6100
_exptl_crystal_size_max 0.555
_exptl_crystal_size_mid 0.257
_exptl_crystal_size_min 0.098
_refine_diff_density_max 1.690
_refine_diff_density_min -1.869
_refine_diff_density_rms 0.147
_refine_ls_extinction_method none
_refine_ls_goodness_of_fit_ref 0.974
_refine_ls_hydrogen_treatment constr
_refine_ls_matrix_type full
_refine_ls_number_parameters 1539
_refine_ls_number_reflns 27853
_refine_ls_number_restraints 240
_refine_ls_restrained_S_all 0.976
_refine_ls_R_factor_all 0.0684
_refine_ls_R_factor_gt 0.0379
_refine_ls_shift/su_max 0.003
_refine_ls_shift/su_mean 0.000
_refine_ls_structure_factor_coef Fsqd
_refine_ls_weighting_details 'w=1/[\s^2^(Fo^2^)+(0.1000P)^2^] where P=(Fo^2^+2Fc^2^)/3'
_refine_ls_weighting_scheme calc
_refine_ls_wR_factor_gt 0.1180
_refine_ls_wR_factor_ref 0.1420
_reflns_Friedel_coverage 0.000
_reflns_number_gt 20316
_reflns_number_total 27853
_reflns_threshold_expression 'I > 2\s(I)'
_cod_data_source_file c6dt01948j2.cif
_cod_data_source_block UO2PbLAthf
_cod_depositor_comments 'Adding full bibliography for 7039733--7039741.cif.'
_cod_original_formula_sum 'C70 H72.50 N8 O5 Pb U'
_cod_database_code 7039741
_chemical_oxdiff_formula 'C66 H64 N8 O4 U Pb'
_shelx_space_group_comment
;
The symmetry employed for this shelxl refinement is uniquely defined
by the following loop, which should always be used as a source of
symmetry information in preference to the above space-group names.
They are only intended as comments.
;
_reflns_odcompleteness_completeness 99.83
_reflns_odcompleteness_iscentric 1
_reflns_odcompleteness_theta 27.42
_olex2_refinement_description
;
1. Fixed Uiso
 At 1.2 times of:
  All C(H) groups, All C(H,H) groups
 At 1.5 times of:
  All C(H,H,H) groups
2. Uiso/Uaniso restraints and constraints
O5 \\sim C504 \\sim C503 \\sim C502 \\sim C501: within 1.7A with sigma of 0.02
and sigma for terminal atoms of 0.04
C554 \\sim C553 \\sim C552 \\sim C551 \\sim O55: within 1.7A with sigma of 0.02
and sigma for terminal atoms of 0.04
C531 \\sim C532 \\sim C533 \\sim C534 \\sim O53: within 1.7A with sigma of 0.02
and sigma for terminal atoms of 0.04
O3 \\sim C301 \\sim C302 \\sim C303 \\sim C304: within 1.7A with sigma of 0.02
and sigma for terminal atoms of 0.04
3. Rigid body (RIGU) restrains
 C504, C503, C502, C501, O5
 with sigma for 1-2 distances of 0.002 and sigma for 1-3 distances of 0.002
 C554, C553, C552, C551, O55
 with sigma for 1-2 distances of 0.002 and sigma for 1-3 distances of 0.002
 O53, C531, C532, C533, C534
 with sigma for 1-2 distances of 0.002 and sigma for 1-3 distances of 0.002
 O3, C301, C302, C303, C304
 with sigma for 1-2 distances of 0.002 and sigma for 1-3 distances of 0.002
4.a Secondary CH2 refined with riding coordinates:
 C534(H53A,H53B), C541(H54A,H54B), C401(H40A,H40B), C304(H30A,H30B), C542(H54C,
 H54D), C402(H40C,H40D), C404(H40E,H40F), C301(H30C,H30D), C92(H92A,H92B),
 C543(H54E,H54F), C90(H90A,H90B), C544(H54G,H54H), C31(H31A,H31B), C531(H53C,
 H53D), C403(H40G,H40H), C4(H4A,H4B), C33(H33A,H33B), C61(H61A,H61B), C2(H2A,
 H2B), C63(H63A,H63B), C551(H55A,H55B), C501(H50A,H50B), C553(H55C,H55D),
 C533(H53E,H53F), C552(H55E,H55F), C532(H53G,H53H), C303(H30E,H30F), C302(H30G,
 H30H), C554(H55G,H55H), C503(H50C,H50D), C502(H50E,H50F), C504(H50G,H50H)
4.b Aromatic/amide H refined with riding coordinates:
 C84(H84), C54(H54), C46(H46), C76(H76), C17(H17), C113(H113), C105(H105),
 C25(H25), C86(H86), C23(H23), C81(H81), C39(H39), C7(H7), C52(H52), C12(H12),
 C49(H49), C82(H82), C56(H56), C27(H27), C22(H22), C79(H79), C87(H87), C95(H95),
  C69(H69), C111(H111), C98(H98), C72(H72), C28(H28), C109(H109), C108(H108),
 C57(H57), C20(H20), C80(H80), C37(H37), C8(H8), C96(H96), C115(H115), C73(H73),
  C101(H101), C21(H21), C10(H10), C71(H71), C43(H43), C50(H50), C41(H41),
 C102(H102), C116(H116), C100(H100), C14(H14), C36(H36), C67(H67), C42(H42),
 C110(H110), C51(H51), C13(H13), C66(H66)
4.c Idealised Me refined as rotating group:
 C32(H32A,H32B,H32C), C91(H91A,H91B,H91C), C34(H34A,H34B,H34C), C93(H93A,H93B,
 H93C), C62(H62A,H62B,H62C), C5(H5A,H5B,H5C), C3(H3A,H3B,H3C), C64(H64A,H64B,
 H64C)
;
_shelx_shelxl_version_number 2014/7
_olex2_submission_special_instructions 'No special instructions were received'
_oxdiff_exptl_absorpt_empirical_details
;
Empirical correction (ABSPACK) includes:
- Absorption correction using spherical harmonics
- Frame scaling
;
_oxdiff_exptl_absorpt_empirical_full_max 2.629
_oxdiff_exptl_absorpt_empirical_full_min 0.665

loop_
_space_group_symop_operation_xyz
'x, y, z'
'-x+1/2, y+1/2, -z+1/2'
'-x, -y, -z'
'x-1/2, -y-1/2, z-1/2'

loop_
_atom_site_label
_atom_site_type_symbol
_atom_site_fract_x
_atom_site_fract_y
_atom_site_fract_z
_atom_site_U_iso_or_equiv
_atom_site_adp_type
_atom_site_occupancy
_atom_site_site_symmetry_order
_atom_site_calc_flag
_atom_site_refinement_flags_posn
_atom_site_refinement_flags_adp
U1 U 0.06585(2) 0.38155(2) 0.44528(2) 0.01840(6) Uani 1 1 d . .
U2 U 0.57389(2) 0.37608(2) 0.44206(2) 0.01894(6) Uani 1 1 d . .
Pb1 Pb 0.11291(2) 0.17167(2) 0.46809(2) 0.02128(7) Uani 1 1 d . .
Pb2 Pb 0.62096(2) 0.16506(2) 0.47122(2) 0.02132(7) Uani 1 1 d . .
O1 O 0.07668(18) 0.30243(17) 0.44626(18) 0.0279(10) Uani 1 1 d . .
O2 O 0.05454(17) 0.45941(17) 0.45037(18) 0.0278(9) Uani 1 1 d . .
O51 O 0.58169(18) 0.29718(18) 0.44188(18) 0.0293(10) Uani 1 1 d . .
O3 O 0.06248(18) 0.38058(18) 0.54638(17) 0.0290(9) Uani 1 1 d . U
O52 O 0.56499(18) 0.45426(17) 0.44883(17) 0.0278(9) Uani 1 1 d . .
O54 O 0.62080(18) 0.06706(19) 0.52049(18) 0.0295(10) Uani 1 1 d . .
O53 O 0.56183(19) 0.37321(19) 0.54157(17) 0.0305(9) Uani 1 1 d . U
O4 O 0.11755(18) 0.07394(18) 0.51653(18) 0.0295(10) Uani 1 1 d . .
N00D N 0.7040(2) 0.1324(2) 0.4318(2) 0.0221(10) Uani 1 1 d . .
N4 N 0.1314(2) 0.3901(2) 0.3738(2) 0.0226(10) Uani 1 1 d . .
N00F N 0.5027(2) 0.1356(2) 0.4745(2) 0.0224(10) Uani 1 1 d . .
N7 N 0.2233(2) 0.1809(2) 0.5392(2) 0.0260(11) Uani 1 1 d . .
N00H N 0.6463(2) 0.3808(2) 0.3755(2) 0.0244(11) Uani 1 1 d . .
N5 N 0.0704(2) 0.11239(19) 0.3944(2) 0.0219(10) Uani 1 1 d . .
N00J N 0.7289(2) 0.1708(2) 0.5471(2) 0.0279(12) Uani 1 1 d . .
N00K N 0.6790(2) 0.3829(2) 0.4883(2) 0.0226(11) Uani 1 1 d . .
N00L N 0.5233(2) 0.3840(2) 0.3466(2) 0.0278(11) Uani 1 1 d . .
N00M N 0.5806(2) 0.1071(2) 0.3960(2) 0.0215(10) Uani 1 1 d . .
N8 N 0.1945(2) 0.14224(19) 0.4246(2) 0.0224(10) Uani 1 1 d . .
N3 N 0.1730(2) 0.3936(2) 0.4850(2) 0.0260(11) Uani 1 1 d . .
N6 N -0.0038(2) 0.1377(2) 0.4776(2) 0.0235(10) Uani 1 1 d . .
N1 N 0.0063(2) 0.3852(2) 0.3540(2) 0.0262(11) Uani 1 1 d . .
N2 N -0.0434(2) 0.3616(2) 0.4516(2) 0.0238(11) Uani 1 1 d . .
N00S N 0.4627(2) 0.3595(2) 0.4392(2) 0.0244(11) Uani 1 1 d . .
C6 C 0.0135(3) 0.3988(3) 0.3003(3) 0.0293(14) Uani 1 1 d . .
C84 C 0.4886(2) 0.0954(3) 0.4364(2) 0.0236(12) Uani 1 1 d . .
H84 H 0.4534 0.0741 0.4363 0.028 Uiso 1 1 calc R .
C54 C 0.2101(3) 0.3795(2) 0.4491(3) 0.0262(13) Uani 1 1 d . .
H54 H 0.2501 0.3736 0.4619 0.031 Uiso 1 1 calc R .
C55 C 0.1899(3) 0.3735(3) 0.3924(3) 0.0276(13) Uani 1 1 d . .
C46 C 0.2166(2) 0.3042(2) 0.5678(2) 0.0198(11) Uani 1 1 d . .
H46 H 0.2037 0.2923 0.5314 0.024 Uiso 1 1 calc R .
C26 C 0.0159(3) 0.0863(2) 0.3963(2) 0.0240(12) Uani 1 1 d . .
C112 C 0.6993(2) 0.4002(3) 0.5446(3) 0.0256(13) Uani 1 1 d . .
C11 C -0.0725(2) 0.3577(2) 0.5004(3) 0.0235(13) Uani 1 1 d . .
C88 C 0.6021(2) 0.0896(2) 0.3490(2) 0.0211(12) Uani 1 1 d . .
C76 C 0.4505(2) 0.2476(2) 0.5017(2) 0.0232(12) Uani 1 1 d . .
H76 H 0.4698 0.2458 0.4701 0.028 Uiso 1 1 calc R .
C534 C 0.5692(3) 0.3216(3) 0.5789(3) 0.0372(14) Uani 1 1 d . U
H53A H 0.6069 0.3021 0.5769 0.045 Uiso 1 1 calc R .
H53B H 0.5377 0.2927 0.5691 0.045 Uiso 1 1 calc R .
C47 C 0.2159(2) 0.3651(2) 0.5816(2) 0.0206(12) Uani 1 1 d . .
C94 C 0.7111(3) 0.1203(2) 0.3781(3) 0.0254(13) Uani 1 1 d . .
C18 C -0.0549(2) 0.1958(2) 0.5424(2) 0.0211(12) Uani 1 1 d . .
C17 C -0.0523(2) 0.2483(2) 0.5123(2) 0.0230(12) Uani 1 1 d . .
H17 H -0.0350 0.2479 0.4796 0.028 Uiso 1 1 calc R .
C58 C 0.1261(3) 0.3891(2) 0.3172(3) 0.0256(13) Uani 1 1 d . .
C24 C -0.0338(2) 0.1389(3) 0.5246(2) 0.0219(12) Uani 1 1 d . .
C30 C 0.1463(3) 0.1165(2) 0.3265(2) 0.0241(12) Uani 1 1 d . .
C53 C 0.1973(2) 0.4099(3) 0.5401(3) 0.0270(13) Uani 1 1 d . .
C113 C 0.7186(3) 0.3677(2) 0.4556(3) 0.0271(13) Uani 1 1 d . .
H113 H 0.7575 0.3602 0.4712 0.032 Uiso 1 1 calc R .
C117 C 0.6465(3) 0.3810(2) 0.3199(3) 0.0289(14) Uani 1 1 d . .
C83 C 0.4694(2) 0.1387(2) 0.5196(2) 0.0225(12) Uani 1 1 d . .
C97 C 0.7602(3) 0.1452(3) 0.4601(3) 0.0304(14) Uani 1 1 d . .
C89 C 0.6600(3) 0.1109(2) 0.3319(2) 0.0237(12) Uani 1 1 d . .
C77 C 0.4465(2) 0.1959(2) 0.5339(2) 0.0188(11) Uani 1 1 d . .
C35 C 0.1992(3) 0.1279(2) 0.3709(3) 0.0258(13) Uani 1 1 d . .
C105 C 0.7212(2) 0.2949(2) 0.5742(3) 0.0233(12) Uani 1 1 d . .
H105 H 0.7114 0.2823 0.5375 0.028 Uiso 1 1 calc R .
C541 C 0.6233(3) 0.0708(3) 0.5806(3) 0.0340(15) Uani 1 1 d . .
H54A H 0.5841 0.0657 0.5916 0.041 Uiso 1 1 calc R .
H54B H 0.6390 0.1093 0.5942 0.041 Uiso 1 1 calc R .
C106 C 0.7176(2) 0.3560(3) 0.5863(3) 0.0234(12) Uani 1 1 d . .
C29 C 0.0903(2) 0.0947(2) 0.3466(2) 0.0213(12) Uani 1 1 d . .
C85 C 0.5250(2) 0.0832(2) 0.3951(2) 0.0221(12) Uani 1 1 d . .
C401 C 0.1205(3) 0.0774(3) 0.5769(3) 0.0326(15) Uani 1 1 d . .
H40A H 0.0816 0.0713 0.5883 0.039 Uiso 1 1 calc R .
H40B H 0.1357 0.1161 0.5906 0.039 Uiso 1 1 calc R .
C38 C 0.2510(3) 0.1545(3) 0.4500(3) 0.0271(13) Uani 1 1 d . .
C9 C -0.0543(3) 0.3830(3) 0.3551(3) 0.0316(15) Uani 1 1 d . .
C304 C 0.0693(3) 0.3295(3) 0.5845(3) 0.0361(14) Uani 1 1 d . U
H30A H 0.1067 0.3093 0.5823 0.043 Uiso 1 1 calc R .
H30B H 0.0373 0.3009 0.5750 0.043 Uiso 1 1 calc R .
C16 C -0.0753(2) 0.3023(2) 0.5302(2) 0.0221(12) Uani 1 1 d . .
C25 C -0.0183(2) 0.0974(3) 0.4403(3) 0.0246(12) Uani 1 1 d . .
H25 H -0.0523 0.0747 0.4422 0.029 Uiso 1 1 calc R .
C40 C 0.2415(2) 0.1991(2) 0.5943(3) 0.0225(12) Uani 1 1 d . .
C86 C 0.5112(3) 0.0490(3) 0.3465(3) 0.0302(14) Uani 1 1 d . .
H86 H 0.4765 0.0275 0.3360 0.036 Uiso 1 1 calc R .
C23 C -0.0414(3) 0.0875(3) 0.5543(3) 0.0281(14) Uani 1 1 d . .
H23 H -0.0291 0.0508 0.5417 0.034 Uiso 1 1 calc R .
C104 C 0.7389(2) 0.2519(3) 0.6153(2) 0.0228(12) Uani 1 1 d . .
C107 C 0.7342(2) 0.3758(3) 0.6423(3) 0.0257(13) Uani 1 1 d . .
C114 C 0.7029(3) 0.3627(3) 0.3981(3) 0.0288(14) Uani 1 1 d . .
C32 C 0.1181(3) 0.2297(3) 0.3330(3) 0.0403(17) Uani 1 1 d . .
H32A H 0.1093 0.2650 0.3107 0.060 Uiso 1 1 calc GR .
H32B H 0.1517 0.2373 0.3605 0.060 Uiso 1 1 calc GR .
H32C H 0.0845 0.2194 0.3512 0.060 Uiso 1 1 calc GR .
C542 C 0.6641(3) 0.0201(3) 0.6034(3) 0.0352(15) Uani 1 1 d . .
H54C H 0.6882 0.0317 0.6378 0.042 Uiso 1 1 calc R .
H54D H 0.6417 -0.0157 0.6100 0.042 Uiso 1 1 calc R .
C81 C 0.4321(3) 0.0926(3) 0.5989(3) 0.0312(14) Uani 1 1 d . .
H81 H 0.4273 0.0581 0.6195 0.037 Uiso 1 1 calc R .
C75 C 0.4258(2) 0.3022(2) 0.5164(3) 0.0228(12) Uani 1 1 d . .
C70 C 0.4293(2) 0.3566(2) 0.4856(3) 0.0233(12) Uani 1 1 d . .
C103 C 0.7546(2) 0.2726(3) 0.6720(2) 0.0264(13) Uani 1 1 d . .
C68 C 0.4623(3) 0.3867(3) 0.3439(3) 0.0354(15) Uani 1 1 d . .
C402 C 0.1623(3) 0.0277(3) 0.5986(3) 0.0344(15) Uani 1 1 d . .
H40C H 0.1406 -0.0084 0.6054 0.041 Uiso 1 1 calc R .
H40D H 0.1864 0.0396 0.6329 0.041 Uiso 1 1 calc R .
C65 C 0.5358(3) 0.3995(3) 0.2955(3) 0.0323(15) Uani 1 1 d . .
C45 C 0.2364(2) 0.2611(3) 0.6079(3) 0.0254(13) Uani 1 1 d . .
C99 C 0.7447(2) 0.1903(3) 0.6023(3) 0.0260(13) Uani 1 1 d . .
C39 C 0.2636(3) 0.1726(3) 0.5075(3) 0.0289(14) Uani 1 1 d . .
H39 H 0.3030 0.1786 0.5224 0.035 Uiso 1 1 calc R .
C7 C -0.0420(3) 0.4060(3) 0.2675(3) 0.0443(18) Uani 1 1 d . .
H7 H -0.0485 0.4157 0.2298 0.053 Uiso 1 1 calc R .
C52 C 0.2006(3) 0.4700(3) 0.5538(3) 0.0315(14) Uani 1 1 d . .
H52 H 0.1890 0.4987 0.5265 0.038 Uiso 1 1 calc R .
C44 C 0.2558(2) 0.2808(3) 0.6647(2) 0.0232(12) Uani 1 1 d . .
C12 C -0.0998(3) 0.4086(2) 0.5194(3) 0.0283(14) Uani 1 1 d . .
H12 H -0.1004 0.4437 0.4985 0.034 Uiso 1 1 calc R .
C91 C 0.6338(3) 0.2234(3) 0.3399(3) 0.0410(17) Uani 1 1 d . .
H91A H 0.6299 0.2604 0.3194 0.062 Uiso 1 1 calc GR .
H91B H 0.6651 0.2270 0.3704 0.062 Uiso 1 1 calc GR .
H91C H 0.5972 0.2147 0.3540 0.062 Uiso 1 1 calc GR .
C404 C 0.1559(3) 0.0261(3) 0.5015(3) 0.0320(14) Uani 1 1 d . .
H40E H 0.1753 0.0374 0.4697 0.038 Uiso 1 1 calc R .
H40F H 0.1335 -0.0105 0.4926 0.038 Uiso 1 1 calc R .
C49 C 0.2541(3) 0.3408(3) 0.6776(3) 0.0271(13) Uani 1 1 d . .
H49 H 0.2658 0.3529 0.7142 0.032 Uiso 1 1 calc R .
C82 C 0.4614(2) 0.0891(3) 0.5506(3) 0.0263(13) Uani 1 1 d . .
H82 H 0.4755 0.0522 0.5400 0.032 Uiso 1 1 calc R .
C56 C 0.2198(3) 0.3614(3) 0.3466(3) 0.0332(15) Uani 1 1 d . .
H56 H 0.2590 0.3491 0.3477 0.040 Uiso 1 1 calc R .
C301 C 0.0519(3) 0.4360(3) 0.5785(3) 0.0421(15) Uani 1 1 d . U
H30C H 0.0854 0.4632 0.5803 0.050 Uiso 1 1 calc R .
H30D H 0.0165 0.4567 0.5619 0.050 Uiso 1 1 calc R .
C92 C 0.6796(3) 0.0670(3) 0.2878(3) 0.0292(14) Uani 1 1 d . .
H92A H 0.6488 0.0660 0.2560 0.035 Uiso 1 1 calc R .
H92B H 0.7151 0.0829 0.2750 0.035 Uiso 1 1 calc R .
C543 C 0.7019(3) 0.0101(3) 0.5570(3) 0.0341(15) Uani 1 1 d . .
H54E H 0.7337 0.0393 0.5587 0.041 Uiso 1 1 calc R .
H54F H 0.7187 -0.0300 0.5587 0.041 Uiso 1 1 calc R .
O55 O 0.8722(3) 0.1703(3) 0.2896(3) 0.0788(19) Uani 1 1 d . U
C27 C 0.0014(3) 0.0512(3) 0.3488(3) 0.0305(14) Uani 1 1 d . .
H27 H -0.0327 0.0282 0.3401 0.037 Uiso 1 1 calc R .
C90 C 0.6480(3) 0.1733(2) 0.3019(3) 0.0297(14) Uani 1 1 d . .
H90A H 0.6828 0.1845 0.2850 0.036 Uiso 1 1 calc R .
H90B H 0.6153 0.1689 0.2722 0.036 Uiso 1 1 calc R .
C22 C -0.0679(3) 0.0901(3) 0.6042(3) 0.0331(15) Uani 1 1 d . .
H22 H -0.0725 0.0550 0.6239 0.040 Uiso 1 1 calc R .
C79 C 0.3921(2) 0.2535(3) 0.5962(3) 0.0294(14) Uani 1 1 d . .
H79 H 0.3728 0.2554 0.6278 0.035 Uiso 1 1 calc R .
C87 C 0.5592(3) 0.0536(2) 0.3173(3) 0.0278(13) Uani 1 1 d . .
H87 H 0.5626 0.0361 0.2830 0.033 Uiso 1 1 calc R .
C95 C 0.7711(3) 0.1243(3) 0.3717(3) 0.0347(16) Uani 1 1 d . .
H95 H 0.7875 0.1179 0.3390 0.042 Uiso 1 1 calc R .
C69 C 0.4334(3) 0.3751(3) 0.3919(3) 0.0327(15) Uani 1 1 d . .
H69 H 0.3924 0.3790 0.3890 0.039 Uiso 1 1 calc R .
C544 C 0.6582(3) 0.0183(3) 0.5059(3) 0.0329(15) Uani 1 1 d . .
H54G H 0.6780 0.0289 0.4741 0.039 Uiso 1 1 calc R .
H54H H 0.6352 -0.0179 0.4972 0.039 Uiso 1 1 calc R .
C111 C 0.6989(3) 0.4596(3) 0.5580(3) 0.0330(15) Uani 1 1 d . .
H111 H 0.6866 0.4877 0.5304 0.040 Uiso 1 1 calc R .
C1 C 0.0717(3) 0.4153(3) 0.2817(3) 0.0281(13) Uani 1 1 d . .
C98 C 0.7704(3) 0.1624(2) 0.5167(3) 0.0270(13) Uani 1 1 d . .
H98 H 0.8094 0.1680 0.5330 0.032 Uiso 1 1 calc R .
C72 C 0.3699(2) 0.4094(3) 0.5456(3) 0.0293(15) Uani 1 1 d . .
H72 H 0.3513 0.4446 0.5544 0.035 Uiso 1 1 calc R .
C28 C 0.0475(3) 0.0569(3) 0.3171(3) 0.0292(14) Uani 1 1 d . .
H28 H 0.0498 0.0391 0.2826 0.035 Uiso 1 1 calc R .
C109 C 0.7322(3) 0.4383(3) 0.6535(3) 0.0313(14) Uani 1 1 d . .
H109 H 0.7419 0.4514 0.6901 0.038 Uiso 1 1 calc R .
C48 C 0.2352(2) 0.3846(3) 0.6370(2) 0.0232(12) Uani 1 1 d . .
C108 C 0.7520(3) 0.3328(3) 0.6839(3) 0.0264(13) Uani 1 1 d . .
H108 H 0.7623 0.3456 0.7205 0.032 Uiso 1 1 calc R .
C60 C 0.5966(3) 0.4074(3) 0.2788(3) 0.0361(16) Uani 1 1 d . .
C34 C 0.1819(3) 0.0097(3) 0.3044(3) 0.0405(17) Uani 1 1 d . .
H34A H 0.1954 -0.0136 0.2752 0.061 Uiso 1 1 calc GR .
H34B H 0.1480 -0.0093 0.3165 0.061 Uiso 1 1 calc GR .
H34C H 0.2131 0.0126 0.3353 0.061 Uiso 1 1 calc GR .
C19 C -0.0814(2) 0.1967(3) 0.5928(3) 0.0240(13) Uani 1 1 d . .
C57 C 0.1796(3) 0.3714(3) 0.2997(3) 0.0334(15) Uani 1 1 d . .
H57 H 0.1869 0.3671 0.2630 0.040 Uiso 1 1 calc R .
C20 C -0.1042(2) 0.2507(3) 0.6105(3) 0.0282(13) Uani 1 1 d . .
H20 H -0.1209 0.2514 0.6436 0.034 Uiso 1 1 calc R .
C80 C 0.4113(3) 0.1456(3) 0.6149(3) 0.0295(14) Uani 1 1 d . .
H80 H 0.3929 0.1477 0.6469 0.035 Uiso 1 1 calc R .
C37 C 0.2914(3) 0.1468(3) 0.4122(3) 0.0378(16) Uani 1 1 d . .
H37 H 0.3323 0.1513 0.4193 0.045 Uiso 1 1 calc R .
C31 C 0.1322(3) 0.1782(3) 0.2959(3) 0.0308(14) Uani 1 1 d . .
H31A H 0.1661 0.1895 0.2777 0.037 Uiso 1 1 calc R .
H31B H 0.0988 0.1726 0.2670 0.037 Uiso 1 1 calc R .
C8 C -0.0853(3) 0.3957(4) 0.3022(3) 0.051(2) Uani 1 1 d . .
H8 H -0.1262 0.3970 0.2924 0.061 Uiso 1 1 calc R .
C78 C 0.4174(2) 0.1987(3) 0.5827(2) 0.0236(12) Uani 1 1 d . .
C96 C 0.8016(3) 0.1396(3) 0.4231(3) 0.0371(16) Uani 1 1 d . .
H96 H 0.8423 0.1452 0.4313 0.045 Uiso 1 1 calc R .
C115 C 0.7371(3) 0.3502(3) 0.3559(3) 0.0371(16) Uani 1 1 d . .
H115 H 0.7761 0.3367 0.3602 0.044 Uiso 1 1 calc R .
C531 C 0.5476(3) 0.4275(3) 0.5735(3) 0.0440(16) Uani 1 1 d . U
H53C H 0.5807 0.4551 0.5784 0.053 Uiso 1 1 calc R .
H53D H 0.5130 0.4481 0.5547 0.053 Uiso 1 1 calc R .
C73 C 0.3665(2) 0.3587(3) 0.5781(3) 0.0322(15) Uani 1 1 d . .
H73 H 0.3459 0.3599 0.6089 0.039 Uiso 1 1 calc R .
C403 C 0.2002(3) 0.0180(3) 0.5524(3) 0.0323(14) Uani 1 1 d . .
H40G H 0.2318 0.0474 0.5539 0.039 Uiso 1 1 calc R .
H40H H 0.2172 -0.0220 0.5540 0.039 Uiso 1 1 calc R .
C4 C 0.0715(3) 0.3990(3) 0.2194(3) 0.0367(16) Uani 1 1 d . .
H4A H 0.0398 0.4212 0.1977 0.044 Uiso 1 1 calc R .
H4B H 0.1086 0.4126 0.2079 0.044 Uiso 1 1 calc R .
C101 C 0.7794(3) 0.1711(3) 0.7008(3) 0.0351(15) Uani 1 1 d . .
H101 H 0.7927 0.1437 0.7287 0.042 Uiso 1 1 calc R .
C21 C -0.0863(3) 0.1420(3) 0.6234(3) 0.0318(14) Uani 1 1 d . .
H21 H -0.1024 0.1428 0.6568 0.038 Uiso 1 1 calc R .
C15 C -0.1026(2) 0.3030(3) 0.5802(2) 0.0233(12) Uani 1 1 d . .
C10 C -0.0773(3) 0.3721(3) 0.4044(3) 0.0311(14) Uani 1 1 d . .
H10 H -0.1183 0.3723 0.4040 0.037 Uiso 1 1 calc R .
C71 C 0.4012(3) 0.4078(3) 0.4997(3) 0.0333(15) Uani 1 1 d . .
H71 H 0.4030 0.4422 0.4783 0.040 Uiso 1 1 calc R .
C93 C 0.6920(3) 0.0029(3) 0.3083(3) 0.0404(17) Uani 1 1 d . .
H93A H 0.7079 -0.0198 0.2800 0.061 Uiso 1 1 calc GR .
H93B H 0.6557 -0.0153 0.3161 0.061 Uiso 1 1 calc GR .
H93C H 0.7201 0.0035 0.3416 0.061 Uiso 1 1 calc GR .
C33 C 0.1650(3) 0.0728(3) 0.2827(3) 0.0318(14) Uani 1 1 d . .
H33A H 0.1326 0.0693 0.2524 0.038 Uiso 1 1 calc R .
H33B H 0.1986 0.0899 0.2673 0.038 Uiso 1 1 calc R .
C43 C 0.2773(3) 0.2359(3) 0.7055(3) 0.0293(14) Uani 1 1 d . .
H43 H 0.2887 0.2474 0.7424 0.035 Uiso 1 1 calc R .
C50 C 0.2371(3) 0.4466(3) 0.6497(3) 0.0310(14) Uani 1 1 d . .
H50 H 0.2490 0.4590 0.6861 0.037 Uiso 1 1 calc R .
C41 C 0.2637(3) 0.1584(3) 0.6342(3) 0.0297(14) Uani 1 1 d . .
H41 H 0.2675 0.1183 0.6248 0.036 Uiso 1 1 calc R .
C102 C 0.7744(3) 0.2291(3) 0.7139(3) 0.0318(14) Uani 1 1 d . .
H102 H 0.7840 0.2413 0.7508 0.038 Uiso 1 1 calc R .
C116 C 0.7014(3) 0.3620(3) 0.3061(3) 0.0422(18) Uani 1 1 d . .
H116 H 0.7119 0.3580 0.2704 0.051 Uiso 1 1 calc R .
C100 C 0.7644(3) 0.1503(3) 0.6444(3) 0.0335(15) Uani 1 1 d . .
H100 H 0.7681 0.1098 0.6362 0.040 Uiso 1 1 calc R .
C14 C -0.1278(3) 0.3573(3) 0.5984(3) 0.0333(15) Uani 1 1 d . .
H14 H -0.1454 0.3575 0.6309 0.040 Uiso 1 1 calc R .
C74 C 0.3948(2) 0.3045(2) 0.5643(3) 0.0229(12) Uani 1 1 d . .
C36 C 0.2586(3) 0.1312(3) 0.3620(3) 0.0356(16) Uani 1 1 d . .
H36 H 0.2733 0.1242 0.3285 0.043 Uiso 1 1 calc R .
C67 C 0.4369(4) 0.4054(4) 0.2915(3) 0.056(2) Uani 1 1 d . .
H67 H 0.3969 0.4119 0.2797 0.067 Uiso 1 1 calc R .
C61 C 0.6092(4) 0.4776(3) 0.2754(3) 0.049(2) Uani 1 1 d . .
H61A H 0.6480 0.4832 0.2637 0.059 Uiso 1 1 calc R .
H61B H 0.5802 0.4949 0.2469 0.059 Uiso 1 1 calc R .
C42 C 0.2812(3) 0.1781(3) 0.6913(3) 0.0341(15) Uani 1 1 d . .
H42 H 0.2953 0.1501 0.7184 0.041 Uiso 1 1 calc R .
C2 C 0.0765(3) 0.4851(3) 0.2888(3) 0.0371(16) Uani 1 1 d . .
H2A H 0.0421 0.5031 0.2671 0.045 Uiso 1 1 calc R .
H2B H 0.0744 0.4945 0.3277 0.045 Uiso 1 1 calc R .
C110 C 0.7170(3) 0.4793(3) 0.6134(3) 0.0381(16) Uani 1 1 d . .
H110 H 0.7182 0.5200 0.6219 0.046 Uiso 1 1 calc R .
C51 C 0.2216(3) 0.4886(3) 0.6090(3) 0.0363(16) Uani 1 1 d . .
H51 H 0.2248 0.5292 0.6175 0.044 Uiso 1 1 calc R .
C13 C -0.1261(3) 0.4087(3) 0.5682(3) 0.0358(16) Uani 1 1 d . .
H13 H -0.1424 0.4438 0.5802 0.043 Uiso 1 1 calc R .
C62 C 0.6074(3) 0.5106(3) 0.3274(3) 0.053(2) Uani 1 1 d . .
H62A H 0.6163 0.5521 0.3218 0.079 Uiso 1 1 calc GR .
H62B H 0.6361 0.4941 0.3560 0.079 Uiso 1 1 calc GR .
H62C H 0.5685 0.5073 0.3385 0.079 Uiso 1 1 calc GR .
C66 C 0.4828(3) 0.4122(3) 0.2604(3) 0.048(2) Uani 1 1 d . .
H66 H 0.4795 0.4233 0.2231 0.058 Uiso 1 1 calc R .
C63 C 0.5985(4) 0.3833(3) 0.2190(3) 0.0467(19) Uani 1 1 d . .
H63A H 0.5699 0.4058 0.1937 0.056 Uiso 1 1 calc R .
H63B H 0.6374 0.3917 0.2087 0.056 Uiso 1 1 calc R .
C551 C 0.9088(4) 0.1621(4) 0.2487(5) 0.072(2) Uani 1 1 d . U
H55A H 0.8865 0.1656 0.2117 0.087 Uiso 1 1 calc R .
H55B H 0.9277 0.1230 0.2522 0.087 Uiso 1 1 calc R .
C5 C 0.0637(4) 0.3325(3) 0.2047(3) 0.048(2) Uani 1 1 d . .
H5A H 0.0616 0.3275 0.1650 0.072 Uiso 1 1 calc GR .
H5B H 0.0278 0.3179 0.2167 0.072 Uiso 1 1 calc GR .
H5C H 0.0969 0.3103 0.2229 0.072 Uiso 1 1 calc GR .
O5 O 0.3838(4) 0.1748(4) 0.2973(4) 0.122(3) Uani 1 1 d . U
C3 C 0.1300(3) 0.5144(3) 0.2728(4) 0.061(2) Uani 1 1 d . .
H3A H 0.1312 0.5086 0.2336 0.091 Uiso 1 1 calc GR .
H3B H 0.1647 0.4970 0.2936 0.091 Uiso 1 1 calc GR .
H3C H 0.1288 0.5566 0.2807 0.091 Uiso 1 1 calc GR .
C501 C 0.4130(6) 0.1698(5) 0.2524(6) 0.100(3) Uani 1 1 d . U
H50A H 0.3882 0.1838 0.2192 0.120 Uiso 1 1 calc R .
H50B H 0.4234 0.1282 0.2468 0.120 Uiso 1 1 calc R .
C553 C 0.9546(4) 0.2263(5) 0.3181(5) 0.087(3) Uani 1 1 d . U
H55C H 0.9840 0.2023 0.3410 0.104 Uiso 1 1 calc R .
H55D H 0.9631 0.2684 0.3255 0.104 Uiso 1 1 calc R .
C533 C 0.5667(5) 0.3462(4) 0.6361(3) 0.069(2) Uani 1 1 d . U
H53E H 0.5455 0.3189 0.6578 0.083 Uiso 1 1 calc R .
H53F H 0.6063 0.3522 0.6556 0.083 Uiso 1 1 calc R .
C64 C 0.5859(4) 0.3171(3) 0.2098(3) 0.068(3) Uani 1 1 d . .
H64A H 0.5847 0.3079 0.1709 0.101 Uiso 1 1 calc GR .
H64B H 0.5484 0.3074 0.2216 0.101 Uiso 1 1 calc GR .
H64C H 0.6166 0.2940 0.2310 0.101 Uiso 1 1 calc GR .
C552 C 0.9551(5) 0.2129(5) 0.2594(5) 0.092(3) Uani 1 1 d . U
H55E H 0.9939 0.1994 0.2523 0.111 Uiso 1 1 calc R .
H55F H 0.9435 0.2476 0.2363 0.111 Uiso 1 1 calc R .
C532 C 0.5356(5) 0.4028(5) 0.6279(4) 0.077(3) Uani 1 1 d . U
H53G H 0.5496 0.4305 0.6577 0.093 Uiso 1 1 calc R .
H53H H 0.4934 0.3968 0.6277 0.093 Uiso 1 1 calc R .
C303 C 0.0677(5) 0.3535(4) 0.6416(4) 0.077(3) Uani 1 1 d . U
H30E H 0.0424 0.3288 0.6617 0.092 Uiso 1 1 calc R .
H30F H 0.1072 0.3541 0.6623 0.092 Uiso 1 1 calc R .
C302 C 0.0446(5) 0.4127(5) 0.6348(4) 0.083(3) Uani 1 1 d . U
H30G H 0.0653 0.4387 0.6632 0.100 Uiso 1 1 calc R .
H30H H 0.0029 0.4126 0.6394 0.100 Uiso 1 1 calc R .
C554 C 0.8971(4) 0.2119(5) 0.3294(5) 0.088(3) Uani 1 1 d . U
H55G H 0.8989 0.1950 0.3665 0.105 Uiso 1 1 calc R .
H55H H 0.8729 0.2479 0.3277 0.105 Uiso 1 1 calc R .
C503 C 0.4665(6) 0.2285(6) 0.3202(6) 0.123(4) Uani 1 1 d . U
H50C H 0.4956 0.2068 0.3456 0.148 Uiso 1 1 calc R .
H50D H 0.4762 0.2709 0.3225 0.148 Uiso 1 1 calc R .
C502 C 0.4674(6) 0.2070(6) 0.2632(6) 0.120(4) Uani 1 1 d . U
H50E H 0.5026 0.1832 0.2603 0.144 Uiso 1 1 calc R .
H50F H 0.4661 0.2402 0.2371 0.144 Uiso 1 1 calc R .
C504 C 0.4115(6) 0.2193(6) 0.3339(6) 0.125(4) Uani 1 1 d . U
H50G H 0.3889 0.2563 0.3300 0.150 Uiso 1 1 calc R .
H50H H 0.4139 0.2059 0.3723 0.150 Uiso 1 1 calc R .

loop_
_atom_site_aniso_label
_atom_site_aniso_U_11
_atom_site_aniso_U_22
_atom_site_aniso_U_33
_atom_site_aniso_U_23
_atom_site_aniso_U_13
_atom_site_aniso_U_12
U1 0.02038(11) 0.01718(10) 0.01735(12) 0.00199(8) 0.00142(8) 0.00117(7)
U2 0.02313(11) 0.01839(11) 0.01534(12) 0.00156(8) 0.00274(8) 0.00044(8)
Pb1 0.02435(12) 0.01864(11) 0.02030(12) -0.00326(8) 0.00087(9) 0.00079(8)
Pb2 0.02357(12) 0.02003(11) 0.02021(12) -0.00410(8) 0.00232(9) 0.00046(8)
O1 0.032(2) 0.0182(19) 0.035(3) 0.0055(18) 0.010(2) -0.0015(16)
O2 0.029(2) 0.024(2) 0.031(2) 0.0023(18) 0.0021(19) 0.0018(17)
O51 0.035(2) 0.026(2) 0.028(2) 0.0014(18) 0.0071(19) 0.0035(18)
O3 0.032(2) 0.037(2) 0.019(2) -0.0012(16) 0.0066(17) 0.0031(17)
O52 0.038(2) 0.020(2) 0.025(2) 0.0049(17) 0.0021(19) 0.0009(17)
O54 0.032(2) 0.035(2) 0.021(2) 0.0021(19) 0.0019(19) 0.0056(18)
O53 0.035(2) 0.042(2) 0.0154(19) -0.0005(16) 0.0062(17) 0.0015(17)
O4 0.030(2) 0.032(2) 0.026(2) -0.0012(19) 0.0022(19) 0.0079(18)
N00D 0.023(2) 0.023(2) 0.020(3) -0.002(2) 0.003(2) -0.0017(19)
N4 0.022(2) 0.024(2) 0.021(3) 0.003(2) 0.001(2) -0.0010(19)
N00F 0.022(2) 0.025(2) 0.021(3) 0.001(2) 0.004(2) 0.0038(19)
N7 0.023(2) 0.025(2) 0.029(3) -0.006(2) -0.001(2) -0.002(2)
N00H 0.028(3) 0.023(2) 0.024(3) 0.001(2) 0.010(2) -0.0015(19)
N5 0.026(3) 0.020(2) 0.019(3) 0.001(2) 0.000(2) -0.0028(19)
N00J 0.026(3) 0.032(3) 0.025(3) -0.010(2) 0.000(2) -0.003(2)
N00K 0.017(2) 0.031(3) 0.018(3) -0.008(2) -0.0055(19) 0.0002(19)
N00L 0.039(3) 0.025(2) 0.017(3) 0.002(2) -0.003(2) -0.003(2)
N00M 0.024(2) 0.021(2) 0.018(3) -0.004(2) -0.002(2) -0.0022(19)
N8 0.024(2) 0.019(2) 0.025(3) 0.000(2) 0.005(2) -0.0015(19)
N3 0.022(2) 0.026(2) 0.028(3) 0.002(2) -0.005(2) 0.004(2)
N6 0.021(2) 0.023(2) 0.027(3) 0.002(2) 0.003(2) 0.0013(19)
N1 0.030(3) 0.024(2) 0.023(3) 0.006(2) -0.002(2) 0.000(2)
N2 0.021(2) 0.025(2) 0.026(3) 0.000(2) 0.005(2) 0.0017(19)
N00S 0.024(2) 0.021(2) 0.028(3) 0.000(2) 0.004(2) 0.0021(19)
C6 0.039(4) 0.029(3) 0.018(3) -0.001(3) -0.003(3) -0.002(3)
C84 0.018(3) 0.031(3) 0.020(3) -0.001(3) -0.002(2) -0.005(2)
C54 0.020(3) 0.027(3) 0.031(4) 0.004(3) 0.001(3) 0.003(2)
C55 0.023(3) 0.031(3) 0.029(4) 0.008(3) 0.006(3) 0.000(2)
C46 0.015(3) 0.028(3) 0.016(3) 0.000(2) 0.000(2) -0.001(2)
C26 0.027(3) 0.026(3) 0.019(3) -0.005(2) 0.004(2) -0.004(2)
C112 0.017(3) 0.031(3) 0.028(3) -0.003(3) 0.002(2) -0.001(2)
C11 0.016(3) 0.018(3) 0.036(4) -0.001(3) 0.001(2) -0.001(2)
C88 0.028(3) 0.014(2) 0.020(3) 0.002(2) 0.000(2) 0.003(2)
C76 0.021(3) 0.028(3) 0.019(3) 0.001(2) 0.001(2) -0.002(2)
C534 0.029(3) 0.057(3) 0.026(3) 0.010(2) 0.001(2) -0.004(2)
C47 0.015(3) 0.022(3) 0.025(3) 0.003(2) 0.003(2) 0.001(2)
C94 0.025(3) 0.026(3) 0.027(3) 0.001(3) 0.007(3) -0.003(2)
C18 0.021(3) 0.023(3) 0.022(3) -0.003(2) 0.011(2) -0.001(2)
C17 0.020(3) 0.026(3) 0.023(3) 0.000(2) 0.004(2) -0.003(2)
C58 0.035(3) 0.020(3) 0.021(3) 0.003(2) 0.001(3) -0.004(2)
C24 0.017(3) 0.026(3) 0.023(3) 0.002(2) 0.000(2) -0.002(2)
C30 0.034(3) 0.022(3) 0.017(3) 0.001(2) 0.007(3) -0.003(2)
C53 0.015(3) 0.029(3) 0.037(4) 0.001(3) 0.002(2) -0.002(2)
C113 0.023(3) 0.023(3) 0.035(4) 0.003(3) 0.005(3) -0.001(2)
C117 0.046(4) 0.020(3) 0.022(3) 0.000(2) 0.014(3) -0.012(3)
C83 0.019(3) 0.023(3) 0.025(3) 0.000(2) 0.000(2) -0.004(2)
C97 0.026(3) 0.029(3) 0.036(4) -0.005(3) 0.002(3) -0.001(2)
C89 0.032(3) 0.020(3) 0.021(3) 0.000(2) 0.008(3) 0.000(2)
C77 0.015(3) 0.022(3) 0.019(3) -0.004(2) 0.001(2) -0.004(2)
C35 0.033(3) 0.021(3) 0.024(3) 0.003(2) 0.006(3) 0.000(2)
C105 0.019(3) 0.026(3) 0.024(3) -0.002(2) 0.002(2) -0.002(2)
C541 0.031(3) 0.043(4) 0.030(4) -0.002(3) 0.010(3) 0.000(3)
C106 0.016(3) 0.027(3) 0.026(3) -0.001(3) -0.002(2) -0.003(2)
C29 0.029(3) 0.018(3) 0.015(3) 0.001(2) -0.002(2) 0.002(2)
C85 0.024(3) 0.021(3) 0.020(3) 0.000(2) -0.002(2) -0.001(2)
C401 0.036(3) 0.040(4) 0.022(3) -0.001(3) 0.001(3) 0.010(3)
C38 0.021(3) 0.032(3) 0.029(3) -0.002(3) 0.003(3) -0.005(2)
C9 0.030(3) 0.036(3) 0.027(4) 0.002(3) -0.004(3) -0.002(3)
C304 0.029(3) 0.051(3) 0.028(3) 0.011(2) 0.006(2) -0.002(2)
C16 0.018(3) 0.027(3) 0.022(3) 0.002(2) 0.004(2) -0.005(2)
C25 0.021(3) 0.028(3) 0.024(3) 0.002(3) 0.002(2) -0.005(2)
C40 0.018(3) 0.022(3) 0.027(3) 0.003(2) 0.003(2) -0.003(2)
C86 0.033(3) 0.027(3) 0.029(4) -0.007(3) -0.002(3) -0.004(3)
C23 0.026(3) 0.024(3) 0.034(4) 0.000(3) 0.001(3) -0.005(2)
C104 0.018(3) 0.028(3) 0.022(3) 0.000(2) 0.000(2) -0.002(2)
C107 0.016(3) 0.033(3) 0.029(3) -0.003(3) 0.008(2) -0.002(2)
C114 0.030(3) 0.026(3) 0.033(4) 0.000(3) 0.012(3) -0.002(2)
C32 0.068(5) 0.017(3) 0.035(4) 0.003(3) 0.001(4) 0.001(3)
C542 0.040(4) 0.035(3) 0.029(4) 0.005(3) 0.002(3) 0.000(3)
C81 0.028(3) 0.030(3) 0.037(4) 0.012(3) 0.009(3) 0.001(3)
C75 0.016(3) 0.022(3) 0.028(3) -0.002(2) -0.004(2) 0.000(2)
C70 0.017(3) 0.023(3) 0.031(3) -0.003(3) 0.005(2) -0.001(2)
C103 0.021(3) 0.040(3) 0.018(3) -0.001(3) 0.003(2) 0.003(3)
C68 0.032(3) 0.040(4) 0.032(4) -0.001(3) -0.005(3) -0.002(3)
C402 0.037(4) 0.034(3) 0.032(4) 0.008(3) 0.004(3) 0.007(3)
C65 0.045(4) 0.031(3) 0.020(3) 0.003(3) 0.002(3) -0.007(3)
C45 0.020(3) 0.030(3) 0.028(3) -0.001(3) 0.009(2) -0.001(2)
C99 0.019(3) 0.025(3) 0.033(4) 0.002(3) 0.000(3) -0.005(2)
C39 0.022(3) 0.034(3) 0.030(4) -0.005(3) -0.001(3) -0.008(2)
C7 0.045(4) 0.065(5) 0.019(4) 0.005(3) -0.010(3) -0.004(4)
C52 0.036(3) 0.025(3) 0.034(4) 0.006(3) 0.003(3) 0.003(3)
C44 0.018(3) 0.034(3) 0.018(3) 0.000(3) 0.001(2) -0.004(2)
C12 0.026(3) 0.017(3) 0.040(4) 0.000(3) -0.004(3) 0.003(2)
C91 0.071(5) 0.019(3) 0.033(4) 0.003(3) 0.008(4) -0.004(3)
C404 0.035(3) 0.029(3) 0.032(4) -0.003(3) 0.005(3) 0.003(3)
C49 0.028(3) 0.038(3) 0.016(3) -0.001(3) 0.004(2) -0.003(3)
C82 0.024(3) 0.024(3) 0.031(4) 0.003(3) 0.004(3) -0.001(2)
C56 0.027(3) 0.040(4) 0.035(4) -0.002(3) 0.010(3) 0.000(3)
C301 0.047(4) 0.050(3) 0.030(3) -0.009(2) 0.010(3) 0.005(2)
C92 0.035(3) 0.032(3) 0.023(3) -0.006(3) 0.011(3) 0.002(3)
C543 0.034(3) 0.031(3) 0.038(4) 0.000(3) 0.006(3) 0.007(3)
O55 0.064(3) 0.093(4) 0.079(4) 0.008(3) 0.009(3) -0.022(3)
C27 0.034(3) 0.030(3) 0.026(4) -0.007(3) -0.002(3) -0.008(3)
C90 0.045(4) 0.023(3) 0.022(3) 0.006(3) 0.007(3) -0.002(3)
C22 0.034(3) 0.031(3) 0.033(4) 0.008(3) 0.001(3) -0.002(3)
C79 0.021(3) 0.041(3) 0.027(3) -0.007(3) 0.008(3) -0.003(3)
C87 0.030(3) 0.024(3) 0.029(3) -0.009(3) 0.000(3) 0.000(2)
C95 0.031(3) 0.043(4) 0.034(4) -0.005(3) 0.016(3) -0.009(3)
C69 0.029(3) 0.038(4) 0.029(4) 0.003(3) -0.005(3) 0.001(3)
C544 0.038(4) 0.025(3) 0.036(4) 0.000(3) 0.007(3) 0.004(3)
C111 0.032(3) 0.028(3) 0.038(4) -0.001(3) -0.001(3) 0.005(3)
C1 0.037(3) 0.024(3) 0.021(3) 0.004(3) -0.001(3) -0.007(3)
C98 0.020(3) 0.027(3) 0.032(4) -0.004(3) -0.004(3) -0.004(2)
C72 0.020(3) 0.024(3) 0.042(4) -0.018(3) 0.001(3) 0.008(2)
C28 0.036(3) 0.028(3) 0.024(3) -0.006(3) 0.005(3) -0.001(3)
C109 0.031(3) 0.034(3) 0.029(4) -0.011(3) 0.003(3) -0.007(3)
C48 0.019(3) 0.032(3) 0.019(3) -0.006(3) 0.005(2) 0.000(2)
C108 0.025(3) 0.036(3) 0.018(3) -0.005(3) 0.004(2) -0.002(2)
C60 0.063(5) 0.030(3) 0.015(3) 0.000(3) 0.007(3) -0.012(3)
C34 0.040(4) 0.039(4) 0.042(4) -0.006(3) 0.007(3) 0.013(3)
C19 0.016(3) 0.028(3) 0.028(3) 0.001(3) 0.001(2) 0.000(2)
C57 0.043(4) 0.039(3) 0.021(3) 0.000(3) 0.015(3) -0.003(3)
C20 0.020(3) 0.036(3) 0.028(4) 0.001(3) 0.005(3) -0.001(2)
C80 0.026(3) 0.041(4) 0.021(3) 0.005(3) 0.005(3) 0.000(3)
C37 0.026(3) 0.051(4) 0.037(4) -0.001(3) 0.008(3) -0.010(3)
C31 0.046(4) 0.028(3) 0.019(3) 0.003(3) 0.006(3) -0.001(3)
C8 0.033(4) 0.087(6) 0.028(4) 0.004(4) -0.007(3) -0.001(4)
C78 0.022(3) 0.033(3) 0.016(3) 0.002(2) 0.004(2) -0.004(2)
C96 0.025(3) 0.042(4) 0.046(4) -0.004(3) 0.010(3) -0.010(3)
C115 0.034(4) 0.034(3) 0.047(5) -0.007(3) 0.020(3) -0.005(3)
C531 0.049(4) 0.058(3) 0.026(3) -0.014(2) 0.010(3) 0.002(3)
C73 0.016(3) 0.037(3) 0.045(4) -0.008(3) 0.009(3) -0.004(2)
C403 0.032(3) 0.030(3) 0.035(4) 0.000(3) 0.005(3) 0.004(3)
C4 0.049(4) 0.046(4) 0.015(3) 0.008(3) 0.002(3) -0.009(3)
C101 0.035(4) 0.046(4) 0.025(4) 0.012(3) 0.002(3) 0.003(3)
C21 0.025(3) 0.044(4) 0.028(4) 0.007(3) 0.007(3) 0.000(3)
C15 0.016(3) 0.030(3) 0.025(3) -0.005(3) 0.005(2) -0.001(2)
C10 0.025(3) 0.035(3) 0.032(4) 0.000(3) -0.002(3) -0.006(3)
C71 0.033(3) 0.021(3) 0.047(4) -0.002(3) 0.008(3) 0.005(2)
C93 0.045(4) 0.038(4) 0.037(4) -0.009(3) 0.004(3) 0.016(3)
C33 0.041(4) 0.037(3) 0.019(3) -0.005(3) 0.013(3) -0.003(3)
C43 0.030(3) 0.041(4) 0.017(3) 0.008(3) 0.004(3) 0.002(3)
C50 0.031(3) 0.033(3) 0.031(4) -0.005(3) 0.008(3) -0.008(3)
C41 0.022(3) 0.028(3) 0.038(4) 0.005(3) -0.001(3) 0.004(2)
C102 0.032(3) 0.047(4) 0.017(3) 0.002(3) 0.005(3) 0.003(3)
C116 0.055(5) 0.042(4) 0.036(4) -0.011(3) 0.026(4) -0.012(3)
C100 0.039(4) 0.019(3) 0.042(4) -0.001(3) 0.005(3) 0.001(3)
C14 0.026(3) 0.038(4) 0.038(4) -0.007(3) 0.010(3) -0.002(3)
C74 0.019(3) 0.025(3) 0.025(3) -0.002(2) 0.005(2) -0.001(2)
C36 0.037(4) 0.043(4) 0.030(4) 0.004(3) 0.016(3) -0.005(3)
C67 0.050(5) 0.070(6) 0.042(5) 0.007(4) -0.015(4) 0.003(4)
C61 0.083(6) 0.030(4) 0.030(4) 0.006(3) -0.008(4) -0.010(4)
C42 0.027(3) 0.044(4) 0.032(4) 0.006(3) 0.007(3) 0.000(3)
C2 0.048(4) 0.026(3) 0.035(4) 0.005(3) -0.004(3) 0.000(3)
C110 0.040(4) 0.034(3) 0.041(4) -0.008(3) 0.007(3) -0.002(3)
C51 0.038(4) 0.022(3) 0.049(5) -0.007(3) 0.006(3) -0.002(3)
C13 0.029(3) 0.031(3) 0.051(5) -0.007(3) 0.019(3) 0.004(3)
C62 0.065(5) 0.033(4) 0.060(6) 0.000(4) 0.007(4) -0.005(3)
C66 0.067(5) 0.052(4) 0.022(4) 0.012(3) -0.010(4) -0.003(4)
C63 0.074(5) 0.045(4) 0.023(4) -0.001(3) 0.012(4) -0.021(4)
C551 0.059(4) 0.075(5) 0.081(5) 0.006(4) 0.000(3) -0.003(3)
C5 0.066(5) 0.048(4) 0.030(4) -0.005(3) 0.002(4) -0.016(4)
O5 0.109(5) 0.128(6) 0.129(6) -0.014(5) 0.020(5) -0.044(4)
C3 0.056(5) 0.039(4) 0.084(7) 0.009(4) -0.001(5) -0.010(4)
C501 0.105(6) 0.084(6) 0.111(6) -0.003(5) 0.015(5) -0.031(5)
C553 0.072(4) 0.093(6) 0.097(5) -0.014(5) 0.015(4) -0.019(4)
C533 0.088(6) 0.092(4) 0.029(3) 0.003(3) 0.015(3) 0.003(4)
C64 0.114(8) 0.056(5) 0.033(5) -0.009(4) 0.012(5) -0.029(5)
C552 0.080(5) 0.100(6) 0.099(5) -0.016(5) 0.022(4) -0.031(5)
C532 0.106(6) 0.096(4) 0.034(3) 0.000(3) 0.028(4) 0.013(4)
C303 0.116(7) 0.083(4) 0.034(3) 0.004(3) 0.017(3) 0.006(4)
C302 0.129(7) 0.089(4) 0.035(3) 0.000(3) 0.031(4) 0.020(4)
C554 0.071(5) 0.108(6) 0.083(5) -0.005(4) 0.008(4) -0.018(4)
C503 0.105(6) 0.114(8) 0.150(8) -0.025(6) 0.016(5) -0.033(5)
C502 0.105(6) 0.116(8) 0.139(8) -0.011(6) 0.024(5) -0.037(5)
C504 0.112(6) 0.130(8) 0.133(7) -0.024(6) 0.018(5) -0.037(5)

loop_
_atom_type_symbol
_atom_type_description
_atom_type_scat_dispersion_real
_atom_type_scat_dispersion_imag
_atom_type_scat_source
C C 0.0033 0.0016 'International Tables Vol C Tables 4.2.6.8 and 6.1.1.4'
H H 0.0000 0.0000 'International Tables Vol C Tables 4.2.6.8 and 6.1.1.4'
N N 0.0061 0.0033 'International Tables Vol C Tables 4.2.6.8 and 6.1.1.4'
O O 0.0106 0.0060 'International Tables Vol C Tables 4.2.6.8 and 6.1.1.4'
Pb Pb -3.3944 10.1111 'International Tables Vol C Tables 4.2.6.8 and 6.1.1.4'
U U -9.6767 9.6646 'International Tables Vol C Tables 4.2.6.8 and 6.1.1.4'

loop_
_exptl_crystal_face_index_h
_exptl_crystal_face_index_k
_exptl_crystal_face_index_l
_exptl_crystal_face_perp_dist
0 31 -2 0.2633
0 -31 2 0.2633
-31 2 -2 0.1284
31 -2 2 0.1284
7 0 -34 0.0489
-7 0 34 0.0489

loop_
_geom_angle_atom_site_label_1
_geom_angle_atom_site_label_2
_geom_angle_atom_site_label_3
_geom_angle
O1 U1 O3 90.03(17)
O1 U1 N4 89.44(17)
O1 U1 N3 88.58(17)
O1 U1 N1 95.99(18)
O1 U1 N2 87.74(16)
O2 U1 O1 175.1(2)
O2 U1 O3 85.12(17)
O2 U1 N4 94.67(17)
O2 U1 N3 90.66(17)
O2 U1 N1 87.81(17)
O2 U1 N2 90.86(17)
O3 U1 N3 77.10(16)
O3 U1 N2 77.27(15)
N4 U1 O3 144.09(15)
N4 U1 N3 66.99(16)
N4 U1 N1 70.89(16)
N4 U1 N2 138.56(16)
N3 U1 N2 154.10(17)
N1 U1 O3 144.74(15)
N1 U1 N3 137.57(17)
N1 U1 N2 68.33(16)
O51 U2 O53 90.04(17)
O51 U2 N00H 87.99(17)
O51 U2 N00K 88.37(17)
O51 U2 N00L 96.00(18)
O51 U2 N00S 87.42(17)
O52 U2 O51 174.62(19)
O52 U2 O53 84.59(17)
O52 U2 N00H 96.53(17)
O52 U2 N00K 90.73(17)
O52 U2 N00L 88.32(17)
O52 U2 N00S 91.16(17)
O53 U2 N00K 77.77(15)
O53 U2 N00S 77.50(15)
N00H U2 O53 144.60(15)
N00H U2 N00K 66.85(17)
N00H U2 N00S 137.63(16)
N00K U2 N00S 154.90(17)
N00L U2 O53 145.69(16)
N00L U2 N00H 69.55(17)
N00L U2 N00K 135.97(17)
N00L U2 N00S 69.11(17)
N5 Pb1 O4 81.37(15)
N5 Pb1 N8 76.73(16)
N8 Pb1 O4 88.85(14)
O54 Pb2 N00F 73.53(13)
N00D Pb2 O54 88.55(15)
N00D Pb2 N00F 140.68(15)
N00M Pb2 O54 82.07(15)
N00M Pb2 N00D 76.37(16)
N00M Pb2 N00F 66.84(15)
C304 O3 U1 128.4(4)
C304 O3 C301 109.0(5)
C301 O3 U1 122.6(4)
C541 O54 Pb2 115.3(4)
C541 O54 C544 109.9(5)
C544 O54 Pb2 120.1(4)
C534 O53 U2 127.5(4)
C534 O53 C531 109.4(5)
C531 O53 U2 123.1(4)
C401 O4 Pb1 115.0(3)
C404 O4 Pb1 121.2(4)
C404 O4 C401 109.9(4)
C94 N00D Pb2 131.0(4)
C94 N00D C97 107.0(5)
C97 N00D Pb2 118.1(4)
C55 N4 U1 113.5(4)
C58 N4 U1 137.2(4)
C58 N4 C55 105.8(5)
C84 N00F Pb2 107.1(4)
C84 N00F C83 118.4(5)
C83 N00F Pb2 129.2(3)
C39 N7 C40 117.8(5)
C117 N00H U2 138.4(4)
C117 N00H C114 105.6(5)
C114 N00H U2 113.3(4)
C26 N5 Pb1 120.0(4)
C29 N5 Pb1 132.0(4)
C29 N5 C26 107.9(5)
C98 N00J C99 118.3(5)
C112 N00K U2 127.5(4)
C113 N00K U2 113.8(4)
C113 N00K C112 118.6(5)
C68 N00L U2 113.1(4)
C65 N00L U2 138.8(4)
C65 N00L C68 106.1(5)
C88 N00M Pb2 132.1(4)
C88 N00M C85 108.1(5)
C85 N00M Pb2 119.8(4)
C35 N8 Pb1 131.6(4)
C35 N8 C38 106.8(5)
C38 N8 Pb1 119.4(4)
C54 N3 U1 113.2(4)
C54 N3 C53 118.2(5)
C53 N3 U1 128.6(4)
C25 N6 C24 118.4(5)
C6 N1 U1 138.4(4)
C6 N1 C9 105.8(5)
C9 N1 U1 114.6(4)
C11 N2 U1 128.4(4)
C10 N2 U1 112.5(4)
C10 N2 C11 116.5(5)
C70 N00S U2 127.7(4)
C69 N00S U2 112.2(4)
C69 N00S C70 116.0(5)
N1 C6 C7 110.5(6)
N1 C6 C1 124.3(5)
C7 C6 C1 124.3(6)
N00F C84 H84 119.2
N00F C84 C85 121.6(5)
C85 C84 H84 119.2
N3 C54 H54 119.6
N3 C54 C55 120.8(5)
C55 C54 H54 119.6
N4 C55 C56 109.8(6)
C54 C55 N4 117.8(5)
C54 C55 C56 131.7(6)
C47 C46 H46 119.6
C47 C46 C45 120.9(5)
C45 C46 H46 119.6
N5 C26 C25 122.4(5)
N5 C26 C27 109.1(5)
C27 C26 C25 128.5(5)
C106 C112 N00K 120.8(5)
C111 C112 N00K 118.5(6)
C111 C112 C106 120.7(6)
N2 C11 C16 121.5(5)
C12 C11 N2 119.7(5)
C12 C11 C16 118.8(6)
N00M C88 C89 124.5(5)
N00M C88 C87 108.7(5)
C87 C88 C89 126.6(5)
C77 C76 H76 119.6
C77 C76 C75 120.9(5)
C75 C76 H76 119.6
O53 C534 H53A 110.6
O53 C534 H53B 110.6
O53 C534 C533 105.6(6)
H53A C534 H53B 108.7
C533 C534 H53A 110.6
C533 C534 H53B 110.6
C46 C47 C53 121.1(5)
C46 C47 C48 120.8(5)
C48 C47 C53 118.2(5)
N00D C94 C89 123.8(5)
N00D C94 C95 109.6(5)
C95 C94 C89 126.4(6)
C17 C18 C24 123.2(5)
C17 C18 C19 119.2(5)
C19 C18 C24 117.5(5)
C18 C17 H17 119.3
C18 C17 C16 121.3(5)
C16 C17 H17 119.3
N4 C58 C1 121.2(5)
N4 C58 C57 110.2(5)
C57 C58 C1 127.7(6)
N6 C24 C18 118.4(5)
C23 C24 N6 121.1(5)
C23 C24 C18 120.4(6)
C35 C30 C31 106.1(5)
C35 C30 C33 109.0(5)
C29 C30 C35 116.8(5)
C29 C30 C31 107.9(5)
C29 C30 C33 110.0(5)
C33 C30 C31 106.6(5)
N3 C53 C47 121.4(5)
C52 C53 N3 118.4(6)
C52 C53 C47 120.2(6)
N00K C113 H113 119.5
N00K C113 C114 120.9(5)
C114 C113 H113 119.5
N00H C117 C60 123.6(6)
N00H C117 C116 111.1(6)
C116 C117 C60 124.8(6)
N00F C83 C77 118.6(5)
C82 C83 N00F 120.7(5)
C82 C83 C77 120.7(6)
N00D C97 C98 123.6(6)
C96 C97 N00D 108.7(6)
C96 C97 C98 127.7(6)
C88 C89 C94 117.0(5)
C88 C89 C92 109.4(5)
C88 C89 C90 107.4(5)
C94 C89 C92 109.3(5)
C94 C89 C90 106.6(5)
C92 C89 C90 106.7(5)
C76 C77 C83 122.9(5)
C76 C77 C78 119.8(5)
C78 C77 C83 117.3(5)
N8 C35 C30 124.0(5)
N8 C35 C36 109.6(5)
C36 C35 C30 126.1(6)
C106 C105 H105 118.7
C106 C105 C104 122.6(6)
C104 C105 H105 118.7
O54 C541 H54A 110.7
O54 C541 H54B 110.7
O54 C541 C542 105.2(5)
H54A C541 H54B 108.8
C542 C541 H54A 110.7
C542 C541 H54B 110.7
C105 C106 C112 122.9(6)
C105 C106 C107 118.9(5)
C107 C106 C112 118.2(5)
N5 C29 C30 125.0(5)
N5 C29 C28 108.8(5)
C28 C29 C30 126.0(5)
N00M C85 C84 122.9(5)
N00M C85 C86 109.1(5)
C86 C85 C84 127.8(5)
O4 C401 H40A 110.8
O4 C401 H40B 110.8
O4 C401 C402 104.7(5)
H40A C401 H40B 108.9
C402 C401 H40A 110.8
C402 C401 H40B 110.8
N8 C38 C39 122.9(5)
N8 C38 C37 109.8(6)
C37 C38 C39 127.2(6)
N1 C9 C8 110.9(6)
N1 C9 C10 120.9(6)
C10 C9 C8 128.1(6)
O3 C304 H30A 110.3
O3 C304 H30B 110.3
O3 C304 C303 107.0(6)
H30A C304 H30B 108.6
C303 C304 H30A 110.3
C303 C304 H30B 110.3
C17 C16 C11 122.7(5)
C17 C16 C15 119.5(5)
C15 C16 C11 117.9(5)
N6 C25 C26 122.2(5)
N6 C25 H25 118.9
C26 C25 H25 118.9
N7 C40 C45 118.4(5)
C41 C40 N7 120.8(5)
C41 C40 C45 120.8(6)
C85 C86 H86 126.7
C87 C86 C85 106.6(5)
C87 C86 H86 126.7
C24 C23 H23 119.8
C24 C23 C22 120.5(6)
C22 C23 H23 119.8
C105 C104 C103 117.8(5)
C105 C104 C99 122.1(6)
C99 C104 C103 120.0(5)
C109 C107 C106 118.3(6)
C108 C107 C106 118.9(5)
C108 C107 C109 122.8(6)
N00H C114 C113 118.1(5)
C115 C114 N00H 110.3(6)
C115 C114 C113 131.0(6)
H32A C32 H32B 109.5
H32A C32 H32C 109.5
H32B C32 H32C 109.5
C31 C32 H32A 109.5
C31 C32 H32B 109.5
C31 C32 H32C 109.5
C541 C542 H54C 111.2
C541 C542 H54D 111.2
H54C C542 H54D 109.1
C543 C542 C541 102.7(5)
C543 C542 H54C 111.2
C543 C542 H54D 111.2
C82 C81 H81 119.9
C80 C81 H81 119.9
C80 C81 C82 120.3(6)
C76 C75 C70 123.4(6)
C76 C75 C74 119.4(5)
C70 C75 C74 117.3(5)
C75 C70 N00S 121.0(5)
C71 C70 N00S 118.0(5)
C71 C70 C75 120.9(6)
C108 C103 C104 119.8(5)
C108 C103 C102 121.9(6)
C102 C103 C104 118.2(6)
N00L C68 C69 121.3(6)
N00L C68 C67 110.5(7)
C67 C68 C69 128.0(7)
C401 C402 H40C 110.9
C401 C402 H40D 110.9
C401 C402 C403 104.1(5)
H40C C402 H40D 109.0
C403 C402 H40C 110.9
C403 C402 H40D 110.9
N00L C65 C60 126.1(6)
N00L C65 C66 109.6(6)
C66 C65 C60 124.1(6)
C46 C45 C40 122.2(6)
C46 C45 C44 118.6(5)
C40 C45 C44 119.1(5)
N00J C99 C104 119.3(5)
C100 C99 N00J 121.2(5)
C100 C99 C104 119.4(6)
N7 C39 C38 123.4(5)
N7 C39 H39 118.3
C38 C39 H39 118.3
C6 C7 H7 126.4
C8 C7 C6 107.2(6)
C8 C7 H7 126.4
C53 C52 H52 119.7
C53 C52 C51 120.6(6)
C51 C52 H52 119.7
C49 C44 C45 119.6(5)
C49 C44 C43 122.4(6)
C43 C44 C45 118.0(5)
C11 C12 H12 118.7
C13 C12 C11 122.5(6)
C13 C12 H12 118.7
H91A C91 H91B 109.5
H91A C91 H91C 109.5
H91B C91 H91C 109.5
C90 C91 H91A 109.5
C90 C91 H91B 109.5
C90 C91 H91C 109.5
O4 C404 H40E 110.9
O4 C404 H40F 110.9
O4 C404 C403 104.1(5)
H40E C404 H40F 109.0
C403 C404 H40E 110.9
C403 C404 H40F 110.9
C44 C49 H49 119.0
C44 C49 C48 122.0(6)
C48 C49 H49 119.0
C83 C82 C81 121.3(6)
C83 C82 H82 119.4
C81 C82 H82 119.4
C55 C56 H56 126.8
C57 C56 C55 106.4(6)
C57 C56 H56 126.8
O3 C301 H30C 111.1
O3 C301 H30D 111.1
H30C C301 H30D 109.0
C302 C301 O3 103.5(6)
C302 C301 H30C 111.1
C302 C301 H30D 111.1
C89 C92 H92A 108.5
C89 C92 H92B 108.5
H92A C92 H92B 107.5
C93 C92 C89 115.1(5)
C93 C92 H92A 108.5
C93 C92 H92B 108.5
C542 C543 H54E 111.3
C542 C543 H54F 111.3
H54E C543 H54F 109.2
C544 C543 C542 102.4(5)
C544 C543 H54E 111.3
C544 C543 H54F 111.3
C551 O55 C554 110.7(7)
C26 C27 H27 126.5
C28 C27 C26 106.9(5)
C28 C27 H27 126.5
C89 C90 H90A 108.7
C89 C90 H90B 108.7
C91 C90 C89 114.3(5)
C91 C90 H90A 108.7
C91 C90 H90B 108.7
H90A C90 H90B 107.6
C23 C22 H22 119.3
C21 C22 C23 121.3(6)
C21 C22 H22 119.3
C78 C79 H79 118.8
C74 C79 H79 118.8
C74 C79 C78 122.3(6)
C88 C87 H87 126.3
C86 C87 C88 107.5(5)
C86 C87 H87 126.3
C94 C95 H95 126.3
C96 C95 C94 107.3(6)
C96 C95 H95 126.3
N00S C69 C68 121.9(6)
N00S C69 H69 119.0
C68 C69 H69 119.0
O54 C544 C543 103.8(5)
O54 C544 H54G 111.0
O54 C544 H54H 111.0
C543 C544 H54G 111.0
C543 C544 H54H 111.0
H54G C544 H54H 109.0
C112 C111 H111 119.5
C112 C111 C110 121.0(6)
C110 C111 H111 119.5
C6 C1 C58 114.8(5)
C6 C1 C4 110.3(5)
C6 C1 C2 105.2(5)
C58 C1 C4 110.8(5)
C58 C1 C2 106.1(5)
C4 C1 C2 109.4(5)
N00J C98 C97 123.7(5)
N00J C98 H98 118.1
C97 C98 H98 118.1
C73 C72 H72 119.8
C73 C72 C71 120.3(5)
C71 C72 H72 119.8
C29 C28 H28 126.4
C27 C28 C29 107.2(5)
C27 C28 H28 126.4
C107 C109 H109 118.7
C110 C109 C107 122.7(6)
C110 C109 H109 118.7
C49 C48 C47 118.2(5)
C49 C48 C50 121.8(6)
C50 C48 C47 120.0(6)
C107 C108 H108 119.0
C103 C108 C107 121.9(6)
C103 C108 H108 119.0
C117 C60 C61 106.8(5)
C117 C60 C63 111.5(6)
C65 C60 C117 114.3(5)
C65 C60 C61 107.9(6)
C65 C60 C63 110.5(6)
C63 C60 C61 105.4(5)
H34A C34 H34B 109.5
H34A C34 H34C 109.5
H34B C34 H34C 109.5
C33 C34 H34A 109.5
C33 C34 H34B 109.5
C33 C34 H34C 109.5
C18 C19 C21 119.9(5)
C20 C19 C18 119.2(5)
C20 C19 C21 120.9(6)
C58 C57 H57 126.1
C56 C57 C58 107.8(6)
C56 C57 H57 126.1
C19 C20 H20 119.2
C15 C20 C19 121.7(6)
C15 C20 H20 119.2
C81 C80 H80 119.9
C81 C80 C78 120.3(6)
C78 C80 H80 119.9
C38 C37 H37 126.8
C36 C37 C38 106.4(6)
C36 C37 H37 126.8
C30 C31 H31A 108.4
C30 C31 H31B 108.4
C32 C31 C30 115.3(5)
C32 C31 H31A 108.4
C32 C31 H31B 108.4
H31A C31 H31B 107.5
C9 C8 H8 127.1
C7 C8 C9 105.7(6)
C7 C8 H8 127.1
C77 C78 C80 120.2(5)
C79 C78 C77 118.5(5)
C79 C78 C80 121.2(6)
C97 C96 H96 126.3
C95 C96 C97 107.4(6)
C95 C96 H96 126.3
C114 C115 H115 126.8
C116 C115 C114 106.4(6)
C116 C115 H115 126.8
O53 C531 H53C 111.0
O53 C531 H53D 111.0
H53C C531 H53D 109.0
C532 C531 O53 103.7(6)
C532 C531 H53C 111.0
C532 C531 H53D 111.0
C72 C73 H73 120.1
C72 C73 C74 119.7(6)
C74 C73 H73 120.1
C402 C403 H40G 111.4
C402 C403 H40H 111.4
C404 C403 C402 101.7(5)
C404 C403 H40G 111.4
C404 C403 H40H 111.4
H40G C403 H40H 109.3
C1 C4 H4A 108.3
C1 C4 H4B 108.3
H4A C4 H4B 107.4
C5 C4 C1 116.1(5)
C5 C4 H4A 108.3
C5 C4 H4B 108.3
C102 C101 H101 119.4
C102 C101 C100 121.3(6)
C100 C101 H101 119.4
C22 C21 C19 120.4(6)
C22 C21 H21 119.8
C19 C21 H21 119.8
C16 C15 C14 120.3(5)
C20 C15 C16 119.1(5)
C20 C15 C14 120.6(6)
N2 C10 C9 122.3(6)
N2 C10 H10 118.8
C9 C10 H10 118.8
C70 C71 C72 121.5(6)
C70 C71 H71 119.3
C72 C71 H71 119.3
C92 C93 H93A 109.5
C92 C93 H93B 109.5
C92 C93 H93C 109.5
H93A C93 H93B 109.5
H93A C93 H93C 109.5
H93B C93 H93C 109.5
C30 C33 H33A 108.5
C30 C33 H33B 108.5
C34 C33 C30 115.0(5)
C34 C33 H33A 108.5
C34 C33 H33B 108.5
H33A C33 H33B 107.5
C44 C43 H43 119.4
C42 C43 C44 121.2(6)
C42 C43 H43 119.4
C48 C50 H50 119.6
C51 C50 C48 120.8(6)
C51 C50 H50 119.6
C40 C41 H41 120.0
C40 C41 C42 119.9(6)
C42 C41 H41 120.0
C103 C102 H102 119.6
C101 C102 C103 120.9(6)
C101 C102 H102 119.6
C117 C116 H116 126.7
C115 C116 C117 106.7(6)
C115 C116 H116 126.7
C99 C100 C101 120.3(6)
C99 C100 H100 119.9
C101 C100 H100 119.9
C15 C14 H14 119.8
C13 C14 C15 120.3(6)
C13 C14 H14 119.8
C79 C74 C75 119.1(5)
C79 C74 C73 120.7(6)
C73 C74 C75 120.2(5)
C35 C36 H36 126.3
C37 C36 C35 107.3(6)
C37 C36 H36 126.3
C68 C67 H67 126.9
C66 C67 C68 106.2(7)
C66 C67 H67 126.9
C60 C61 H61A 108.5
C60 C61 H61B 108.5
H61A C61 H61B 107.5
C62 C61 C60 115.1(6)
C62 C61 H61A 108.5
C62 C61 H61B 108.5
C43 C42 C41 121.0(6)
C43 C42 H42 119.5
C41 C42 H42 119.5
C1 C2 H2A 108.0
C1 C2 H2B 108.0
H2A C2 H2B 107.2
C3 C2 C1 117.3(6)
C3 C2 H2A 108.0
C3 C2 H2B 108.0
C111 C110 H110 120.4
C109 C110 C111 119.1(6)
C109 C110 H110 120.4
C52 C51 H51 120.0
C50 C51 C52 120.0(6)
C50 C51 H51 120.0
C12 C13 H13 120.0
C14 C13 C12 120.0(6)
C14 C13 H13 120.0
C61 C62 H62A 109.5
C61 C62 H62B 109.5
C61 C62 H62C 109.5
H62A C62 H62B 109.5
H62A C62 H62C 109.5
H62B C62 H62C 109.5
C65 C66 H66 126.2
C67 C66 C65 107.5(6)
C67 C66 H66 126.2
C60 C63 H63A 108.1
C60 C63 H63B 108.1
H63A C63 H63B 107.3
C64 C63 C60 116.6(6)
C64 C63 H63A 108.1
C64 C63 H63B 108.1
O55 C551 H55A 110.9
O55 C551 H55B 110.9
O55 C551 C552 104.1(8)
H55A C551 H55B 109.0
C552 C551 H55A 110.9
C552 C551 H55B 110.9
C4 C5 H5A 109.5
C4 C5 H5B 109.5
C4 C5 H5C 109.5
H5A C5 H5B 109.5
H5A C5 H5C 109.5
H5B C5 H5C 109.5
C501 O5 C504 109.5(10)
C2 C3 H3A 109.5
C2 C3 H3B 109.5
C2 C3 H3C 109.5
H3A C3 H3B 109.5
H3A C3 H3C 109.5
H3B C3 H3C 109.5
O5 C501 H50A 110.2
O5 C501 H50B 110.2
O5 C501 C502 107.5(11)
H50A C501 H50B 108.5
C502 C501 H50A 110.2
C502 C501 H50B 110.2
H55C C553 H55D 108.7
C552 C553 H55C 110.6
C552 C553 H55D 110.6
C554 C553 H55C 110.6
C554 C553 H55D 110.6
C554 C553 C552 105.7(9)
C534 C533 H53E 110.6
C534 C533 H53F 110.6
H53E C533 H53F 108.8
C532 C533 C534 105.6(7)
C532 C533 H53E 110.6
C532 C533 H53F 110.6
C63 C64 H64A 109.5
C63 C64 H64B 109.5
C63 C64 H64C 109.5
H64A C64 H64B 109.5
H64A C64 H64C 109.5
H64B C64 H64C 109.5
C551 C552 H55E 111.2
C551 C552 H55F 111.2
C553 C552 C551 102.8(9)
C553 C552 H55E 111.2
C553 C552 H55F 111.2
H55E C552 H55F 109.1
C531 C532 H53G 110.2
C531 C532 H53H 110.2
C533 C532 C531 107.6(7)
C533 C532 H53G 110.2
C533 C532 H53H 110.2
H53G C532 H53H 108.5
C304 C303 H30E 110.5
C304 C303 H30F 110.5
H30E C303 H30F 108.7
C302 C303 C304 106.3(7)
C302 C303 H30E 110.5
C302 C303 H30F 110.5
C301 C302 H30G 109.6
C301 C302 H30H 109.6
C303 C302 C301 110.2(8)
C303 C302 H30G 109.6
C303 C302 H30H 109.6
H30G C302 H30H 108.1
O55 C554 C553 108.5(10)
O55 C554 H55G 110.0
O55 C554 H55H 110.0
C553 C554 H55G 110.0
C553 C554 H55H 110.0
H55G C554 H55H 108.4
H50C C503 H50D 108.4
C502 C503 H50C 110.1
C502 C503 H50D 110.1
C504 C503 H50C 110.1
C504 C503 H50D 110.1
C504 C503 C502 108.1(12)
C501 C502 H50E 111.1
C501 C502 H50F 111.1
C503 C502 C501 103.5(11)
C503 C502 H50E 111.1
C503 C502 H50F 111.1
H50E C502 H50F 109.0
O5 C504 H50G 110.2
O5 C504 H50H 110.2
C503 C504 O5 107.5(13)
C503 C504 H50G 110.2
C503 C504 H50H 110.2
H50G C504 H50H 108.5

loop_
_geom_bond_atom_site_label_1
_geom_bond_atom_site_label_2
_geom_bond_distance
U1 O1 1.780(4)
U1 O2 1.760(4)
U1 O3 2.457(4)
U1 N4 2.435(5)
U1 N3 2.513(5)
U1 N1 2.435(5)
U1 N2 2.550(5)
U2 O51 1.767(4)
U2 O52 1.764(4)
U2 O53 2.460(4)
U2 N00H 2.454(5)
U2 N00K 2.506(4)
U2 N00L 2.447(5)
U2 N00S 2.549(5)
Pb1 O4 2.469(4)
Pb1 N5 2.324(5)
Pb1 N8 2.346(5)
Pb2 O54 2.488(4)
Pb2 N00D 2.343(5)
Pb2 N00F 2.780(5)
Pb2 N00M 2.319(4)
O3 C304 1.461(7)
O3 C301 1.496(8)
O54 C541 1.450(7)
O54 C544 1.453(7)
O53 C534 1.457(7)
O53 C531 1.493(8)
O4 C401 1.456(7)
O4 C404 1.455(7)
N00D C94 1.356(8)
N00D C97 1.398(7)
N4 C55 1.398(7)
N4 C58 1.360(7)
N00F C84 1.295(7)
N00F C83 1.412(7)
N7 C40 1.402(8)
N7 C39 1.286(8)
N00H C117 1.344(8)
N00H C114 1.392(7)
N5 C26 1.377(7)
N5 C29 1.355(7)
N00J C99 1.404(8)
N00J C98 1.286(8)
N00K C112 1.432(7)
N00K C113 1.319(7)
N00L C68 1.381(8)
N00L C65 1.351(8)
N00M C88 1.352(7)
N00M C85 1.371(7)
N8 C35 1.355(8)
N8 C38 1.378(7)
N3 C54 1.327(8)
N3 C53 1.420(8)
N6 C24 1.400(7)
N6 C25 1.285(7)
N1 C6 1.364(8)
N1 C9 1.385(8)
N2 C11 1.430(7)
N2 C10 1.313(8)
N00S C70 1.436(7)
N00S C69 1.295(8)
C6 C7 1.409(9)
C6 C1 1.499(9)
C84 H84 0.9300
C84 C85 1.405(8)
C54 H54 0.9300
C54 C55 1.394(9)
C55 C56 1.398(9)
C46 H46 0.9300
C46 C47 1.398(7)
C46 C45 1.399(8)
C26 C25 1.422(8)
C26 C27 1.393(8)
C112 C106 1.432(8)
C112 C111 1.363(8)
C11 C16 1.435(8)
C11 C12 1.398(8)
C88 C89 1.508(8)
C88 C87 1.410(8)
C76 H76 0.9300
C76 C77 1.400(7)
C76 C75 1.406(8)
C534 H53A 0.9700
C534 H53B 0.9700
C534 C533 1.498(10)
C47 C53 1.441(8)
C47 C48 1.420(8)
C94 C89 1.518(8)
C94 C95 1.395(8)
C18 C17 1.384(8)
C18 C24 1.442(8)
C18 C19 1.430(8)
C17 H17 0.9300
C17 C16 1.402(8)
C58 C1 1.526(8)
C58 C57 1.399(8)
C24 C23 1.375(8)
C30 C35 1.525(8)
C30 C29 1.503(8)
C30 C31 1.575(8)
C30 C33 1.542(8)
C53 C52 1.380(8)
C113 H113 0.9300
C113 C114 1.394(9)
C117 C60 1.526(9)
C117 C116 1.402(9)
C83 C77 1.436(7)
C83 C82 1.362(8)
C97 C98 1.413(9)
C97 C96 1.387(9)
C89 C92 1.554(8)
C89 C90 1.577(7)
C77 C78 1.429(8)
C35 C36 1.398(8)
C105 H105 0.9300
C105 C106 1.398(8)
C105 C104 1.400(8)
C541 H54A 0.9700
C541 H54B 0.9700
C541 C542 1.519(9)
C106 C107 1.427(8)
C29 C28 1.408(8)
C85 C86 1.401(8)
C401 H40A 0.9700
C401 H40B 0.9700
C401 C402 1.507(8)
C38 C39 1.438(9)
C38 C37 1.390(9)
C9 C8 1.406(9)
C9 C10 1.386(9)
C304 H30A 0.9700
C304 H30B 0.9700
C304 C303 1.487(10)
C16 C15 1.430(8)
C25 H25 0.9300
C40 C45 1.428(8)
C40 C41 1.371(8)
C86 H86 0.9300
C86 C87 1.380(9)
C23 H23 0.9300
C23 C22 1.420(9)
C104 C103 1.446(8)
C104 C99 1.418(8)
C107 C109 1.420(8)
C107 C108 1.410(8)
C114 C115 1.391(9)
C32 H32A 0.9600
C32 H32B 0.9600
C32 H32C 0.9600
C32 C31 1.517(8)
C542 H54C 0.9700
C542 H54D 0.9700
C542 C543 1.517(9)
C81 H81 0.9300
C81 C82 1.421(9)
C81 C80 1.349(9)
C75 C70 1.430(8)
C75 C74 1.436(8)
C70 C71 1.373(8)
C103 C108 1.377(8)
C103 C102 1.432(8)
C68 C69 1.431(9)
C68 C67 1.386(10)
C402 H40C 0.9700
C402 H40D 0.9700
C402 C403 1.516(9)
C65 C60 1.502(9)
C65 C66 1.408(9)
C45 C44 1.454(8)
C99 C100 1.383(9)
C39 H39 0.9300
C7 H7 0.9300
C7 C8 1.396(10)
C52 H52 0.9300
C52 C51 1.418(9)
C44 C49 1.374(8)
C44 C43 1.445(8)
C12 H12 0.9300
C12 C13 1.394(9)
C91 H91A 0.9600
C91 H91B 0.9600
C91 H91C 0.9600
C91 C90 1.508(8)
C404 H40E 0.9700
C404 H40F 0.9700
C404 C403 1.496(9)
C49 H49 0.9300
C49 C48 1.410(8)
C82 H82 0.9300
C56 H56 0.9300
C56 C57 1.378(9)
C301 H30C 0.9700
C301 H30D 0.9700
C301 C302 1.487(11)
C92 H92A 0.9700
C92 H92B 0.9700
C92 C93 1.526(8)
C543 H54E 0.9700
C543 H54F 0.9700
C543 C544 1.492(9)
O55 C551 1.386(12)
O55 C554 1.401(12)
C27 H27 0.9300
C27 C28 1.386(9)
C90 H90A 0.9700
C90 H90B 0.9700
C22 H22 0.9300
C22 C21 1.333(9)
C79 H79 0.9300
C79 C78 1.407(8)
C79 C74 1.379(8)
C87 H87 0.9300
C95 H95 0.9300
C95 C96 1.384(9)
C69 H69 0.9300
C544 H54G 0.9700
C544 H54H 0.9700
C111 H111 0.9300
C111 C110 1.418(9)
C1 C4 1.550(8)
C1 C2 1.567(8)
C98 H98 0.9300
C72 H72 0.9300
C72 C73 1.385(9)
C72 C71 1.395(9)
C28 H28 0.9300
C109 H109 0.9300
C109 C110 1.344(9)
C48 C50 1.414(8)
C108 H108 0.9300
C60 C61 1.593(8)
C60 C63 1.549(9)
C34 H34A 0.9600
C34 H34B 0.9600
C34 H34C 0.9600
C34 C33 1.531(8)
C19 C20 1.401(8)
C19 C21 1.438(8)
C57 H57 0.9300
C20 H20 0.9300
C20 C15 1.381(8)
C80 H80 0.9300
C80 C78 1.433(8)
C37 H37 0.9300
C37 C36 1.384(9)
C31 H31A 0.9700
C31 H31B 0.9700
C8 H8 0.9300
C96 H96 0.9300
C115 H115 0.9300
C115 C116 1.385(10)
C531 H53C 0.9700
C531 H53D 0.9700
C531 C532 1.483(11)
C73 H73 0.9300
C73 C74 1.428(8)
C403 H40G 0.9700
C403 H40H 0.9700
C4 H4A 0.9700
C4 H4B 0.9700
C4 C5 1.528(9)
C101 H101 0.9300
C101 C102 1.340(9)
C101 C100 1.439(9)
C21 H21 0.9300
C15 C14 1.433(8)
C10 H10 0.9300
C71 H71 0.9300
C93 H93A 0.9600
C93 H93B 0.9600
C93 H93C 0.9600
C33 H33A 0.9700
C33 H33B 0.9700
C43 H43 0.9300
C43 C42 1.340(9)
C50 H50 0.9300
C50 C51 1.371(9)
C41 H41 0.9300
C41 C42 1.454(9)
C102 H102 0.9300
C116 H116 0.9300
C100 H100 0.9300
C14 H14 0.9300
C14 C13 1.360(9)
C36 H36 0.9300
C67 H67 0.9300
C67 C66 1.372(11)
C61 H61A 0.9700
C61 H61B 0.9700
C61 C62 1.463(10)
C42 H42 0.9300
C2 H2A 0.9700
C2 H2B 0.9700
C2 C3 1.476(9)
C110 H110 0.9300
C51 H51 0.9300
C13 H13 0.9300
C62 H62A 0.9600
C62 H62B 0.9600
C62 H62C 0.9600
C66 H66 0.9300
C63 H63A 0.9700
C63 H63B 0.9700
C63 C64 1.513(9)
C551 H55A 0.9700
C551 H55B 0.9700
C551 C552 1.544(13)
C5 H5A 0.9600
C5 H5B 0.9600
C5 H5C 0.9600
O5 C501 1.350(14)
O5 C504 1.422(13)
C3 H3A 0.9600
C3 H3B 0.9600
C3 H3C 0.9600
C501 H50A 0.9700
C501 H50B 0.9700
C501 C502 1.483(14)
C553 H55C 0.9700
C553 H55D 0.9700
C553 C552 1.453(15)
C553 C554 1.407(13)
C533 H53E 0.9700
C533 H53F 0.9700
C533 C532 1.447(13)
C64 H64A 0.9600
C64 H64B 0.9600
C64 H64C 0.9600
C552 H55E 0.9700
C552 H55F 0.9700
C532 H53G 0.9700
C532 H53H 0.9700
C303 H30E 0.9700
C303 H30F 0.9700
C303 C302 1.422(13)
C302 H30G 0.9700
C302 H30H 0.9700
C554 H55G 0.9700
C554 H55H 0.9700
C503 H50C 0.9700
C503 H50D 0.9700
C503 C502 1.462(17)
C503 C504 1.352(16)
C502 H50E 0.9700
C502 H50F 0.9700
C504 H50G 0.9700
C504 H50H 0.9700

loop_
_exptl_oxdiff_crystal_face_indexfrac_h
_exptl_oxdiff_crystal_face_indexfrac_k
_exptl_oxdiff_crystal_face_indexfrac_l
_exptl_oxdiff_crystal_face_x
_exptl_oxdiff_crystal_face_y
_exptl_oxdiff_crystal_face_z
0.0019 30.9919 -2.0012 0.0667 0.2862 -0.9438
-0.0019 -30.9919 2.0012 -0.0667 -0.2862 0.9438
-30.9600 2.0138 -1.9922 0.9225 -0.3277 -0.1132
30.9600 -2.0138 1.9922 -0.9225 0.3277 0.1132
6.9938 -0.0171 -33.9499 0.3244 0.9139 0.2396
-6.9938 0.0171 33.9499 -0.3244 -0.9139 -0.2396
